data_4029621
loop_
_publ_author_name
'Mori, Tadashi'
'Grimme, Stefan'
'Inoue, Yoshihisa'

_publ_section_title
;
 A combined experimental and theoretical study on the conformation of
 multiarmed chiral aryl ethers.
;
_journal_issue 18
_journal_name_full 'The Journal of organic chemistry'
_journal_page_first 6998
_journal_page_last 7010
_journal_paper_doi 10.1021/jo071216n
_journal_volume 72
_journal_year 2007
_chemical_formula_moiety 'C51 H72 O6 '
_chemical_formula_sum 'C51 H72 O6'
_chemical_formula_weight 781.13
_space_group_IT_number 4
_symmetry_cell_setting monoclinic
_symmetry_Int_Tables_number 4
_symmetry_space_group_name_Hall 'P 2yb'
_symmetry_space_group_name_H-M 'P 1 21 1'
_cell_angle_alpha 90
_cell_angle_beta 92.9960(7)
_cell_angle_gamma 90
_cell_formula_units_Z 4
_cell_length_a 11.9777(3)
_cell_length_b 19.4202(4)
_cell_length_c 19.8808(6)
_cell_measurement_reflns_used 51665
_cell_measurement_temperature 213.1
_cell_measurement_theta_max 27.5
_cell_measurement_theta_min 1.1
_cell_volume 4618.1(2)
_computing_cell_refinement PROCESS-AUTO
_computing_data_collection PROCESS-AUTO
_computing_data_reduction CrystalStructure
_computing_publication_material 'CrystalStructure Ver. 3.5.1'
_computing_structure_refinement CRYSTALS
_computing_structure_solution SIR97
_diffrn_detector_area_resol_mean 10.00
_diffrn_measured_fraction_theta_full 0.9967
_diffrn_measured_fraction_theta_max 0.9967
_diffrn_measurement_device_type 'Rigaku RAXIS-RAPID'
_diffrn_measurement_method \w
_diffrn_radiation_type 'Mo K\a'
_diffrn_radiation_wavelength 0.7107
_diffrn_reflns_av_R_equivalents 0.086
_diffrn_reflns_limit_h_max 15
_diffrn_reflns_limit_h_min -15
_diffrn_reflns_limit_k_max 25
_diffrn_reflns_limit_k_min -24
_diffrn_reflns_limit_l_max 25
_diffrn_reflns_limit_l_min -25
_diffrn_reflns_number 41392
_diffrn_reflns_theta_full 27.48
_diffrn_reflns_theta_max 27.48
_exptl_absorpt_coefficient_mu 0.071
_exptl_absorpt_correction_T_max 0.986
_exptl_absorpt_correction_T_min 0.563
_exptl_absorpt_correction_type multi-scan
_exptl_absorpt_process_details
;
    Higashi, T. (1995). Program for Absorption Correction.
    Rigaku Corporation, Tokyo, Japan.
;
_exptl_crystal_colour colorless
_exptl_crystal_density_diffrn 1.123
_exptl_crystal_density_method 'not measured'
_exptl_crystal_description prism
_exptl_crystal_F_000 1704.00
_exptl_crystal_size_max 0.50
_exptl_crystal_size_mid 0.50
_exptl_crystal_size_min 0.20
_refine_diff_density_max 1.21
_refine_diff_density_min -0.50
_refine_ls_abs_structure_details 'Flack, H. D. (1983), Acta Cryst. A39, 876-881.  0 Friedel Pairs'
_refine_ls_abs_structure_Flack 3(4)
_refine_ls_extinction_coef -249(82)
_refine_ls_extinction_method 'Larson (1970) Crystallographic Computing eq. 22'
_refine_ls_goodness_of_fit_ref 1.069
_refine_ls_hydrogen_treatment refall
_refine_ls_number_parameters 1173
_refine_ls_number_reflns 6446
_refine_ls_R_factor_gt 0.0760
_refine_ls_shift/su_max 0.2150
_refine_ls_structure_factor_coef F
_refine_ls_weighting_details
;
    Chebychev polynomial with 3 parameters (Carruthers & Watkin, 1979)
    5.7445    6.5549    4.0950
;
_refine_ls_weighting_scheme calc
_refine_ls_wR_factor_ref 0.0900
_reflns_number_gt 6375
_reflns_number_total 10870
_reflns_threshold_expression F^2^>2.0\s(F^2^)
_cod_data_source_file jo071216n1.cif
_cod_data_source_block '_tmori20041013____________'
_cod_original_formula_sum 'C51 H72 O6 '
_cod_database_code 4029621

loop_
_symmetry_equiv_pos_as_xyz
x,y,z
-x,y+1/2,-z

loop_
_atom_site_label
_atom_site_type_symbol
_atom_site_fract_x
_atom_site_fract_y
_atom_site_fract_z
_atom_site_U_iso_or_equiv
_atom_site_adp_type
_atom_site_occupancy
_atom_site_symmetry_multiplicity
_atom_site_calc_flag
O(1) O 0.5004(3) 0.1149(2) -0.2497(2) 0.046(1) Uani 1.00 1 d
O(2) O 0.7495(3) 0.2340(3) -0.0399(2) 0.045(1) Uani 1.00 1 d
O(3) O 0.5751(4) 0.6056(2) -0.2565(2) 0.053(1) Uani 1.00 1 d
O(4) O 0.6977(3) 0.5242(3) 0.0027(2) 0.047(1) Uani 1.00 1 d
O(5) O 0.0721(3) 0.4296(3) 0.0446(2) 0.047(1) Uani 1.00 1 d
O(6) O 0.4770(4) 0.3173(3) 0.1350(2) 0.061(1) Uani 1.00 1 d
O(7) O 0.1049(4) 0.0216(3) -0.7517(3) 0.063(1) Uani 1.00 1 d
O(8) O 0.2188(3) 0.1148(3) -0.4948(2) 0.062(1) Uani 1.00 1 d
O(9) O 0.0065(3) 0.5143(2) -0.7479(2) 0.048(1) Uani 1.00 1 d
O(10) O 0.2332(4) 0.3899(3) -0.5310(2) 0.052(1) Uani 1.00 1 d
O(11) O -0.4269(3) 0.1953(3) -0.4621(2) 0.050(1) Uani 1.00 1 d
O(12) O -0.0131(3) 0.3075(3) -0.3857(2) 0.057(1) Uani 1.00 1 d
C(1) C 0.3999(4) 0.3111(2) -0.1797(2) 0.030(1) Uani 1.00 1 d
C(2) C 0.4460(3) 0.3711(3) -0.2020(2) 0.028(1) Uani 1.00 1 d
C(3) C 0.4087(4) 0.4347(2) -0.1787(2) 0.029(1) Uani 1.00 1 d
C(4) C 0.3286(4) 0.4352(3) -0.1284(2) 0.028(1) Uani 1.00 1 d
C(5) C 0.2853(4) 0.3748(3) -0.1049(2) 0.035(1) Uani 1.00 1 d
C(6) C 0.3216(4) 0.3106(3) -0.1302(2) 0.034(1) Uani 1.00 1 d
C(7) C 0.4335(4) 0.2420(3) -0.2103(3) 0.038(1) Uani 1.00 1 d
C(8) C 0.5353(4) 0.2059(3) -0.1761(3) 0.033(1) Uani 1.00 1 d
C(9) C 0.5655(4) 0.1416(3) -0.1980(3) 0.036(1) Uani 1.00 1 d
C(10) C 0.6563(5) 0.1069(3) -0.1657(3) 0.041(1) Uani 1.00 1 d
C(11) C 0.7177(4) 0.1352(3) -0.1125(3) 0.041(1) Uani 1.00 1 d
C(12) C 0.6900(4) 0.2021(3) -0.0928(3) 0.037(1) Uani 1.00 1 d
C(13) C 0.5989(4) 0.2371(3) -0.1231(3) 0.036(1) Uani 1.00 1 d
C(14) C 0.8058(6) 0.0955(4) -0.0735(4) 0.063(2) Uani 1.00 1 d
C(15) C 0.5221(6) 0.0445(3) -0.2683(4) 0.058(2) Uani 1.00 1 d
C(16) C 0.8591(5) 0.2594(4) -0.0583(3) 0.059(2) Uani 1.00 1 d
C(17) C 0.9322(7) 0.2611(5) 0.0064(4) 0.087(3) Uani 1.00 1 d
C(18) C 0.8479(7) 0.3267(4) -0.0939(4) 0.072(2) Uani 1.00 1 d
C(19) C 0.7967(8) 0.3776(5) -0.0517(5) 0.089(3) Uani 1.00 1 d
C(20) C 0.5348(4) 0.3703(3) -0.2528(3) 0.040(1) Uani 1.00 1 d
C(21) C 0.4893(7) 0.3738(4) -0.3275(3) 0.063(2) Uani 1.00 1 d
C(22) C 0.4530(4) 0.5017(3) -0.2057(3) 0.037(1) Uani 1.00 1 d
C(23) C 0.5504(4) 0.5319(3) -0.1654(3) 0.036(1) Uani 1.00 1 d
C(24) C 0.6110(4) 0.5864(3) -0.1938(3) 0.040(1) Uani 1.00 1 d
C(25) C 0.7021(5) 0.6155(3) -0.1552(3) 0.051(2) Uani 1.00 1 d
C(26) C 0.7317(5) 0.5939(3) -0.0921(3) 0.051(2) Uani 1.00 1 d
C(27) C 0.6686(4) 0.5429(3) -0.0619(3) 0.041(1) Uani 1.00 1 d
C(28) C 0.5808(4) 0.5123(3) -0.1003(3) 0.041(1) Uani 1.00 1 d
C(29) C 0.8282(6) 0.6269(5) -0.0525(4) 0.074(2) Uani 1.00 1 d
C(30) C 0.6239(7) 0.6641(4) -0.2863(4) 0.067(2) Uani 1.00 1 d
C(31) C 0.6177(4) 0.4915(3) 0.0432(3) 0.045(1) Uani 1.00 1 d
C(32) C 0.5184(5) 0.5374(4) 0.0524(3) 0.062(2) Uani 1.00 1 d
C(33) C 0.6779(5) 0.4710(4) 0.1079(3) 0.057(2) Uani 1.00 1 d
C(34) C 0.7294(7) 0.5292(4) 0.1501(4) 0.069(2) Uani 1.00 1 d
C(35) C 0.2871(4) 0.5041(3) -0.1030(3) 0.040(1) Uani 1.00 1 d
C(36) C 0.1816(6) 0.5316(4) -0.1412(4) 0.069(2) Uani 1.00 1 d
C(37) C 0.1985(4) 0.3763(3) -0.0523(3) 0.038(1) Uani 1.00 1 d
C(38) C 0.2415(4) 0.3769(3) 0.0214(2) 0.037(1) Uani 1.00 1 d
C(39) C 0.1718(4) 0.4025(3) 0.0695(3) 0.038(1) Uani 1.00 1 d
C(40) C 0.2089(5) 0.3997(3) 0.1373(3) 0.040(1) Uani 1.00 1 d
C(41) C 0.3106(5) 0.3712(3) 0.1578(3) 0.041(1) Uani 1.00 1 d
C(42) C 0.3775(4) 0.3456(3) 0.1097(3) 0.040(1) Uani 1.00 1 d
C(43) C 0.3458(4) 0.3498(3) 0.0418(3) 0.038(1) Uani 1.00 1 d
C(44) C 0.3433(5) 0.3690(3) 0.2324(3) 0.049(1) Uani 1.00 1 d
C(45) C -0.0043(5) 0.4537(4) 0.0909(3) 0.051(2) Uani 1.00 1 d
C(46) C 0.5496(4) 0.2822(3) 0.0915(3) 0.047(1) Uani 1.00 1 d
C(47) C 0.5026(6) 0.2143(4) 0.0649(3) 0.058(2) Uani 1.00 1 d
C(48) C 0.6586(5) 0.2723(4) 0.1339(4) 0.059(2) Uani 1.00 1 d
C(49) C 0.6529(7) 0.2254(5) 0.1939(4) 0.077(2) Uani 1.00 1 d
C(50) C 0.2731(5) 0.2440(3) -0.1040(3) 0.045(1) Uani 1.00 1 d
C(51) C 0.1659(5) 0.2221(4) -0.1449(4) 0.054(2) Uani 1.00 1 d
C(52) C -0.0730(4) 0.1891(3) -0.6809(2) 0.032(1) Uani 1.00 1 d
C(53) C -0.0401(4) 0.2534(3) -0.7057(2) 0.028(1) Uani 1.00 1 d
C(54) C -0.0960(4) 0.3140(3) -0.6863(2) 0.031(1) Uani 1.00 1 d
C(55) C -0.1788(4) 0.3097(3) -0.6386(2) 0.030(1) Uani 1.00 1 d
C(56) C -0.2082(3) 0.2457(3) -0.6135(2) 0.028(1) Uani 1.00 1 d
C(57) C -0.1550(4) 0.1844(3) -0.6341(2) 0.030(1) Uani 1.00 1 d
C(58) C -0.0189(5) 0.1240(3) -0.7060(3) 0.041(1) Uani 1.00 1 d
C(59) C 0.0807(4) 0.0978(3) -0.6624(3) 0.040(1) Uani 1.00 1 d
C(60) C 0.1431(5) 0.0440(3) -0.6887(3) 0.051(2) Uani 1.00 1 d
C(61) C 0.2321(6) 0.0174(4) -0.6532(4) 0.062(2) Uani 1.00 1 d
C(62) C 0.2585(5) 0.0398(4) -0.5884(4) 0.066(2) Uani 1.00 1 d
C(63) C 0.1955(4) 0.0927(3) -0.5604(3) 0.047(1) Uani 1.00 1 d
C(64) C 0.1073(4) 0.1230(3) -0.5999(3) 0.037(1) Uani 1.00 1 d
C(65) C 0.3602(9) 0.0099(7) -0.5465(5) 0.114(4) Uani 1.00 1 d
C(66) C 0.1642(7) -0.0321(3) -0.7835(4) 0.076(2) Uani 1.00 1 d
C(67) C 0.1505(8) 0.0797(5) -0.4479(3) 0.080(2) Uani 1.00 1 d
C(68) C 0.0377(6) 0.1115(8) -0.4450(5) 0.112(4) Uani 1.00 1 d
C(69) C 0.2102(9) 0.0794(5) -0.3810(5) 0.093(3) Uani 1.00 1 d
C(70) C 0.221(1) 0.1463(8) -0.3473(6) 0.128(5) Uani 1.00 1 d
C(71) C 0.0555(4) 0.2588(3) -0.7530(3) 0.041(1) Uani 1.00 1 d
C(72) C 0.0106(6) 0.2525(4) -0.8264(3) 0.053(2) Uani 1.00 1 d
C(73) C -0.0630(4) 0.3828(3) -0.7146(2) 0.035(1) Uani 1.00 1 d
C(74) C 0.0330(4) 0.4178(3) -0.6758(2) 0.031(1) Uani 1.00 1 d
C(75) C 0.0677(4) 0.4850(3) -0.6939(2) 0.036(1) Uani 1.00 1 d
C(76) C 0.1536(5) 0.5180(3) -0.6573(3) 0.046(1) Uani 1.00 1 d
C(77) C 0.2098(4) 0.4864(3) -0.6024(3) 0.041(1) Uani 1.00 1 d
C(78) C 0.1782(4) 0.4195(3) -0.5864(3) 0.040(1) Uani 1.00 1 d
C(79) C 0.0898(4) 0.3881(3) -0.6223(3) 0.036(1) Uani 1.00 1 d
C(80) C 0.3021(6) 0.5232(4) -0.5636(4) 0.067(2) Uani 1.00 1 d
C(81) C 0.0293(7) 0.5837(3) -0.7620(4) 0.062(2) Uani 1.00 1 d
C(82) C 0.253(1) 0.3186(5) -0.5329(5) 0.122(4) Uani 1.00 1 d
C(83) C 0.287(1) 0.2925(7) -0.4662(8) 0.144(5) Uani 1.00 1 d
C(84) C 0.294(1) 0.2828(7) -0.5816(6) 0.108(4) Uani 1.00 1 d
C(85) C 0.4054(9) 0.316(2) -0.5867(7) 0.24(1) Uani 1.00 1 d
C(86) C -0.2362(4) 0.3751(3) -0.6168(3) 0.044(1) Uani 1.00 1 d
C(87) C -0.3397(6) 0.3923(4) -0.6607(4) 0.064(2) Uani 1.00 1 d
C(88) C -0.2986(4) 0.2391(3) -0.5626(2) 0.036(1) Uani 1.00 1 d
C(89) C -0.2551(4) 0.2447(3) -0.4899(2) 0.035(1) Uani 1.00 1 d
C(90) C -0.3245(5) 0.2218(3) -0.4389(3) 0.041(1) Uani 1.00 1 d
C(91) C -0.2920(5) 0.2261(3) -0.3724(3) 0.047(2) Uani 1.00 1 d
C(92) C -0.1874(6) 0.2544(3) -0.3520(3) 0.052(2) Uani 1.00 1 d
C(93) C -0.1178(5) 0.2790(3) -0.4024(3) 0.046(2) Uani 1.00 1 d
C(94) C -0.1518(4) 0.2723(3) -0.4702(2) 0.040(1) Uani 1.00 1 d
C(95) C -0.1499(8) 0.2581(4) -0.2778(3) 0.072(2) Uani 1.00 1 d
C(96) C -0.4983(6) 0.1723(4) -0.4131(4) 0.069(2) Uani 1.00 1 d
C(97) C -0.0111(5) 0.3820(4) -0.3750(3) 0.061(2) Uani 1.00 1 d
C(98) C -0.0295(7) 0.4211(4) -0.4398(4) 0.071(2) Uani 1.00 1 d
C(99) C 0.0958(8) 0.4018(6) -0.3391(5) 0.095(3) Uani 1.00 1 d
C(100) C 0.128(1) 0.3696(9) -0.2784(6) 0.142(5) Uani 1.00 1 d
C(101) C -0.1884(5) 0.1160(3) -0.6051(3) 0.039(1) Uani 1.00 1 d
C(102) C -0.2891(5) 0.0838(3) -0.6458(3) 0.059(2) Uani 1.00 1 d
H(1) H 0.4615(4) 0.2472(3) -0.2590(3) 0.045(2) Uiso 1.00 1 c
H(2) H 0.3785(4) 0.2112(3) -0.2100(3) 0.045(2) Uiso 1.00 1 c
H(3) H 0.6875(5) 0.0614(3) -0.1733(3) 0.050(2) Uiso 1.00 1 c
H(4) H 0.5742(4) 0.2861(3) -0.1036(3) 0.043(2) Uiso 1.00 1 c
H(5) H 0.8738(6) 0.1175(4) -0.0779(4) 0.075(2) Uiso 1.00 1 c
H(6) H 0.7863(6) 0.0940(4) -0.0278(4) 0.076(2) Uiso 1.00 1 c
H(7) H 0.8078(6) 0.0495(4) -0.0906(4) 0.076(2) Uiso 1.00 1 c
H(8) H 0.6003(6) 0.0373(3) -0.2696(4) 0.069(2) Uiso 1.00 1 c
H(9) H 0.4939(6) 0.0148(3) -0.2340(4) 0.069(2) Uiso 1.00 1 c
H(10) H 0.4858(6) 0.0345(3) -0.3098(4) 0.069(2) Uiso 1.00 1 c
H(11) H 0.8875(5) 0.2273(4) -0.0891(3) 0.071(2) Uiso 1.00 1 c
H(12) H 1.0056(7) 0.2426(5) -0.0014(4) 0.102(3) Uiso 1.00 1 c
H(13) H 0.9012(7) 0.2367(5) 0.0412(4) 0.102(3) Uiso 1.00 1 c
H(14) H 0.9440(7) 0.3086(5) 0.0203(4) 0.102(3) Uiso 1.00 1 c
H(15) H 0.9242(7) 0.3429(4) -0.1024(4) 0.086(3) Uiso 1.00 1 c
H(16) H 0.8085(7) 0.3237(4) -0.1358(4) 0.086(3) Uiso 1.00 1 c
H(17) H 0.8416(8) 0.4229(5) -0.0482(5) 0.108(3) Uiso 1.00 1 c
H(18) H 0.7962(8) 0.3629(5) -0.0059(5) 0.108(3) Uiso 1.00 1 c
H(19) H 0.7259(8) 0.3907(5) -0.0679(5) 0.108(3) Uiso 1.00 1 c
H(20) H 0.5833(4) 0.4083(3) -0.2446(3) 0.048(2) Uiso 1.00 1 c
H(21) H 0.5779(4) 0.3285(3) -0.2467(3) 0.048(2) Uiso 1.00 1 c
H(22) H 0.4351(7) 0.3363(4) -0.3418(3) 0.076(2) Uiso 1.00 1 c
H(23) H 0.5651(7) 0.3673(4) -0.3559(3) 0.076(2) Uiso 1.00 1 c
H(24) H 0.4741(7) 0.4193(4) -0.3308(3) 0.076(2) Uiso 1.00 1 c
H(25) H 0.4004(4) 0.5437(3) -0.2025(3) 0.045(2) Uiso 1.00 1 c
H(26) H 0.4614(4) 0.5008(3) -0.2535(3) 0.045(2) Uiso 1.00 1 c
H(27) H 0.7324(5) 0.6540(3) -0.1793(3) 0.062(2) Uiso 1.00 1 c
H(28) H 0.5486(4) 0.4700(3) -0.0775(3) 0.049(2) Uiso 1.00 1 c
H(29) H 0.8051(6) 0.6673(5) -0.0291(4) 0.089(3) Uiso 1.00 1 c
H(30) H 0.8577(6) 0.5948(5) -0.0192(4) 0.089(3) Uiso 1.00 1 c
H(31) H 0.8875(6) 0.6396(5) -0.0803(4) 0.089(3) Uiso 1.00 1 c
H(32) H 0.6565(7) 0.6947(4) -0.2506(4) 0.080(3) Uiso 1.00 1 c
H(33) H 0.6829(7) 0.6531(4) -0.3145(4) 0.081(3) Uiso 1.00 1 c
H(34) H 0.5688(7) 0.6903(4) -0.3106(4) 0.081(3) Uiso 1.00 1 c
H(35) H 0.5890(4) 0.4500(3) 0.0213(3) 0.054(2) Uiso 1.00 1 c
H(36) H 0.4864(5) 0.5304(4) 0.0948(3) 0.075(2) Uiso 1.00 1 c
H(37) H 0.4630(5) 0.5331(4) 0.0173(3) 0.075(2) Uiso 1.00 1 c
H(38) H 0.5436(5) 0.5860(4) 0.0524(3) 0.075(2) Uiso 1.00 1 c
H(39) H 0.7237(5) 0.4285(4) 0.0919(3) 0.069(2) Uiso 1.00 1 c
H(40) H 0.6267(5) 0.4515(4) 0.1349(3) 0.069(2) Uiso 1.00 1 c
H(41) H 0.7113(7) 0.5278(4) 0.1955(4) 0.083(2) Uiso 1.00 1 c
H(42) H 0.7821(7) 0.5546(4) 0.1240(4) 0.083(2) Uiso 1.00 1 c
H(43) H 0.6959(7) 0.5736(4) 0.1318(4) 0.083(2) Uiso 1.00 1 c
H(44) H 0.2680(4) 0.4987(3) -0.0539(3) 0.048(2) Uiso 1.00 1 c
H(45) H 0.3333(4) 0.5436(3) -0.1053(3) 0.048(2) Uiso 1.00 1 c
H(46) H 0.1429(6) 0.5637(4) -0.1153(4) 0.082(3) Uiso 1.00 1 c
H(47) H 0.1495(6) 0.4939(4) -0.1690(4) 0.082(3) Uiso 1.00 1 c
H(48) H 0.1954(6) 0.5686(4) -0.1688(4) 0.082(3) Uiso 1.00 1 c
H(49) H 0.1529(4) 0.3364(3) -0.0590(3) 0.046(2) Uiso 1.00 1 c
H(50) H 0.1541(4) 0.4162(3) -0.0602(3) 0.046(2) Uiso 1.00 1 c
H(51) H 0.1650(5) 0.4196(3) 0.1749(3) 0.049(2) Uiso 1.00 1 c
H(52) H 0.3896(4) 0.3314(3) 0.0067(3) 0.045(2) Uiso 1.00 1 c
H(53) H 0.4208(5) 0.3821(3) 0.2392(3) 0.058(2) Uiso 1.00 1 c
H(54) H 0.3337(5) 0.3243(3) 0.2488(3) 0.058(2) Uiso 1.00 1 c
H(55) H 0.2999(5) 0.4008(3) 0.2568(3) 0.058(2) Uiso 1.00 1 c
H(56) H 0.0388(5) 0.4892(4) 0.1171(3) 0.062(2) Uiso 1.00 1 c
H(57) H -0.0642(5) 0.4772(4) 0.0641(3) 0.062(2) Uiso 1.00 1 c
H(58) H -0.0222(5) 0.4132(4) 0.1181(3) 0.062(2) Uiso 1.00 1 c
H(59) H 0.5636(4) 0.3114(3) 0.0546(3) 0.056(2) Uiso 1.00 1 c
H(60) H 0.4242(6) 0.2161(4) 0.0610(3) 0.068(2) Uiso 1.00 1 c
H(61) H 0.5299(6) 0.2058(4) 0.0202(3) 0.069(2) Uiso 1.00 1 c
H(62) H 0.5269(6) 0.1770(4) 0.0929(3) 0.069(2) Uiso 1.00 1 c
H(63) H 0.6830(5) 0.3156(4) 0.1527(4) 0.071(2) Uiso 1.00 1 c
H(64) H 0.7209(5) 0.2450(4) 0.1060(4) 0.071(2) Uiso 1.00 1 c
H(65) H 0.6070(7) 0.1878(5) 0.1806(4) 0.091(3) Uiso 1.00 1 c
H(66) H 0.6240(7) 0.2502(5) 0.2287(4) 0.091(3) Uiso 1.00 1 c
H(67) H 0.7266(7) 0.2092(5) 0.2060(4) 0.091(3) Uiso 1.00 1 c
H(68) H 0.2580(5) 0.2599(3) -0.0543(3) 0.054(2) Uiso 1.00 1 c
H(69) H 0.3200(5) 0.2069(3) -0.1123(3) 0.054(2) Uiso 1.00 1 c
H(70) H 0.1282(5) 0.1900(4) -0.1208(4) 0.065(2) Uiso 1.00 1 c
H(71) H 0.1199(5) 0.2622(4) -0.1542(4) 0.065(2) Uiso 1.00 1 c
H(72) H 0.1867(5) 0.2040(4) -0.1873(4) 0.065(2) Uiso 1.00 1 c
H(73) H -0.0754(5) 0.0877(3) -0.7075(3) 0.050(2) Uiso 1.00 1 c
H(74) H 0.0023(5) 0.1311(3) -0.7509(3) 0.049(2) Uiso 1.00 1 c
H(75) H 0.2723(6) -0.0204(4) -0.6774(4) 0.075(2) Uiso 1.00 1 c
H(76) H 0.0640(4) 0.1605(3) -0.5822(3) 0.045(2) Uiso 1.00 1 c
H(77) H 0.3832(9) 0.0445(7) -0.5088(5) 0.135(5) Uiso 1.00 1 c
H(78) H 0.3441(9) -0.0306(7) -0.5227(5) 0.135(5) Uiso 1.00 1 c
H(79) H 0.4253(9) 0.0047(7) -0.5703(5) 0.135(5) Uiso 1.00 1 c
H(80) H 0.1928(7) -0.0645(3) -0.7527(4) 0.093(3) Uiso 1.00 1 c
H(81) H 0.2201(7) -0.0143(3) -0.8103(4) 0.093(3) Uiso 1.00 1 c
H(82) H 0.1101(7) -0.0565(3) -0.8149(4) 0.093(3) Uiso 1.00 1 c
H(83) H 0.1373(8) 0.0325(5) -0.4624(3) 0.096(3) Uiso 1.00 1 c
H(84) H -0.0111(6) 0.0878(8) -0.4142(5) 0.134(6) Uiso 1.00 1 c
H(85) H 0.0415(6) 0.1582(8) -0.4313(5) 0.134(6) Uiso 1.00 1 c
H(86) H -0.0050(6) 0.1104(8) -0.4887(5) 0.134(6) Uiso 1.00 1 c
H(87) H 0.2892(9) 0.0637(5) -0.3897(5) 0.112(3) Uiso 1.00 1 c
H(88) H 0.1828(9) 0.0447(5) -0.3524(5) 0.112(3) Uiso 1.00 1 c
H(89) H 0.290(1) 0.1650(8) -0.3541(6) 0.155(6) Uiso 1.00 1 c
H(90) H 0.211(1) 0.1379(8) -0.3006(6) 0.155(6) Uiso 1.00 1 c
H(91) H 0.162(1) 0.1712(8) -0.3666(6) 0.155(6) Uiso 1.00 1 c
H(92) H 0.1050(4) 0.2201(3) -0.7423(3) 0.050(2) Uiso 1.00 1 c
H(93) H 0.0970(4) 0.3021(3) -0.7453(3) 0.050(2) Uiso 1.00 1 c
H(94) H 0.0653(6) 0.2633(4) -0.8572(3) 0.065(2) Uiso 1.00 1 c
H(95) H -0.0497(6) 0.2863(4) -0.8432(3) 0.065(2) Uiso 1.00 1 c
H(96) H -0.0247(6) 0.2083(4) -0.8402(3) 0.065(2) Uiso 1.00 1 c
H(97) H -0.1336(4) 0.4185(3) -0.7124(2) 0.042(2) Uiso 1.00 1 c
H(98) H -0.0425(4) 0.3795(3) -0.7623(2) 0.042(2) Uiso 1.00 1 c
H(99) H 0.1731(5) 0.5643(3) -0.6693(3) 0.056(2) Uiso 1.00 1 c
H(100) H 0.0655(4) 0.3447(3) -0.6084(3) 0.043(2) Uiso 1.00 1 c
H(101) H 0.2970(6) 0.5141(4) -0.5150(4) 0.080(2) Uiso 1.00 1 c
H(102) H 0.3780(6) 0.5071(4) -0.5640(4) 0.080(2) Uiso 1.00 1 c
H(103) H 0.2960(6) 0.5721(4) -0.5750(4) 0.080(2) Uiso 1.00 1 c
H(104) H 0.0399(7) 0.6100(3) -0.7211(4) 0.074(2) Uiso 1.00 1 c
H(105) H 0.0968(7) 0.5873(3) -0.7859(4) 0.074(2) Uiso 1.00 1 c
H(106) H -0.0304(7) 0.6029(3) -0.7886(4) 0.074(2) Uiso 1.00 1 c
H(107) H 0.181(1) 0.2936(5) -0.5360(5) 0.142(6) Uiso 1.00 1 c
H(108) H 0.251(1) 0.3101(7) -0.4316(8) 0.174(7) Uiso 1.00 1 c
H(109) H 0.312(1) 0.2475(7) -0.4611(8) 0.174(7) Uiso 1.00 1 c
H(110) H 0.369(1) 0.3191(7) -0.4580(8) 0.174(7) Uiso 1.00 1 c
H(111) H 0.281(1) 0.2304(7) -0.5696(6) 0.129(4) Uiso 1.00 1 c
H(112) H 0.236(1) 0.2827(7) -0.6234(6) 0.128(4) Uiso 1.00 1 c
H(116) H -0.2488(4) 0.3720(3) -0.5609(3) 0.053(2) Uiso 1.00 1 c
H(117) H -0.1811(4) 0.4111(3) -0.6119(3) 0.053(2) Uiso 1.00 1 c
H(118) H -0.3404(6) 0.4426(4) -0.6691(4) 0.077(2) Uiso 1.00 1 c
H(119) H -0.3396(6) 0.3698(4) -0.7012(4) 0.077(2) Uiso 1.00 1 c
H(120) H -0.4050(6) 0.3828(4) -0.6371(4) 0.076(2) Uiso 1.00 1 c
H(121) H -0.3499(4) 0.2899(3) -0.5619(2) 0.043(2) Uiso 1.00 1 c
H(122) H -0.3499(4) 0.1959(3) -0.5659(2) 0.043(2) Uiso 1.00 1 c
H(123) H -0.3408(5) 0.2077(3) -0.3438(3) 0.057(2) Uiso 1.00 1 c
H(124) H -0.1059(4) 0.2956(3) -0.5025(2) 0.049(2) Uiso 1.00 1 c
H(125) H -0.1855(8) 0.2957(4) -0.2551(3) 0.087(3) Uiso 1.00 1 c
H(126) H -0.0708(8) 0.2661(4) -0.2737(3) 0.087(3) Uiso 1.00 1 c
H(127) H -0.1663(8) 0.2167(4) -0.2550(3) 0.086(3) Uiso 1.00 1 c
H(128) H -0.4577(6) 0.1581(4) -0.3755(4) 0.084(3) Uiso 1.00 1 c
H(129) H -0.5500(6) 0.2077(4) -0.4041(4) 0.084(3) Uiso 1.00 1 c
H(130) H -0.5416(6) 0.1337(4) -0.4327(4) 0.084(3) Uiso 1.00 1 c
H(131) H -0.0705(5) 0.3958(4) -0.3462(3) 0.073(2) Uiso 1.00 1 c
H(132) H 0.0259(7) 0.4108(4) -0.4698(4) 0.086(3) Uiso 1.00 1 c
H(133) H -0.0306(7) 0.4703(4) -0.4322(4) 0.086(3) Uiso 1.00 1 c
H(134) H -0.1023(7) 0.4100(4) -0.4620(4) 0.086(3) Uiso 1.00 1 c
H(135) H 0.1019(8) 0.4509(6) -0.3302(5) 0.113(4) Uiso 1.00 1 c
H(136) H 0.1558(8) 0.3905(6) -0.3679(5) 0.113(4) Uiso 1.00 1 c
H(137) H 0.101(1) 0.3957(9) -0.2418(6) 0.168(7) Uiso 1.00 1 c
H(138) H 0.093(1) 0.3254(9) -0.2788(6) 0.168(7) Uiso 1.00 1 c
H(139) H 0.207(1) 0.3632(9) -0.2697(6) 0.168(7) Uiso 1.00 1 c
H(140) H -0.2242(5) 0.1237(3) -0.5615(3) 0.046(2) Uiso 1.00 1 c
H(141) H -0.1322(5) 0.0847(3) -0.5995(3) 0.046(2) Uiso 1.00 1 c
H(142) H -0.2785(5) 0.0656(3) -0.6845(3) 0.070(2) Uiso 1.00 1 c
H(143) H -0.3265(5) 0.0486(3) -0.6305(3) 0.070(2) Uiso 1.00 1 c
H(144) H -0.3599(5) 0.1286(3) -0.6530(3) 0.070(2) Uiso 1.00 1 c
H(113) H 0.4326(9) 0.296(2) -0.5455(7) 0.28(2) Uiso 1.00 1 c
H(114) H 0.3986(9) 0.281(2) -0.6205(7) 0.28(2) Uiso 1.00 1 c
H(115) H 0.4561(9) 0.350(2) -0.6001(7) 0.28(2) Uiso 1.00 1 c

loop_
_atom_site_aniso_label
_atom_site_aniso_U_11
_atom_site_aniso_U_22
_atom_site_aniso_U_33
_atom_site_aniso_U_12
_atom_site_aniso_U_13
_atom_site_aniso_U_23
O(1) 0.057(2) 0.031(2) 0.049(2) 0.001(2) 0.005(2) -0.008(2)
O(2) 0.037(2) 0.061(2) 0.035(2) -0.008(2) -0.002(1) 0.007(2)
O(3) 0.060(2) 0.040(2) 0.060(2) -0.016(2) 0.015(2) 0.003(2)
O(4) 0.037(2) 0.057(2) 0.048(2) -0.019(2) 0.006(1) -0.013(2)
O(5) 0.038(2) 0.056(2) 0.048(2) 0.007(2) 0.007(2) 0.000(2)
O(6) 0.053(2) 0.088(3) 0.040(2) 0.023(2) -0.008(2) -0.011(2)
O(7) 0.068(3) 0.047(2) 0.077(3) -0.001(2) 0.029(2) -0.029(2)
O(8) 0.040(2) 0.082(3) 0.062(3) 0.006(2) -0.002(2) 0.014(2)
O(9) 0.060(2) 0.033(2) 0.051(2) 0.007(2) 0.002(2) 0.016(2)
O(10) 0.052(2) 0.048(2) 0.052(2) 0.007(2) -0.018(2) -0.008(2)
O(11) 0.042(2) 0.060(3) 0.050(2) -0.005(2) 0.012(2) 0.008(2)
O(12) 0.050(2) 0.065(3) 0.054(2) 0.019(2) -0.014(2) -0.009(2)
C(1) 0.030(2) 0.024(2) 0.037(2) -0.005(2) -0.005(2) -0.003(2)
C(2) 0.026(2) 0.034(2) 0.024(2) 0.005(2) -0.004(2) -0.000(2)
C(3) 0.033(2) 0.023(2) 0.030(2) -0.005(2) -0.001(2) 0.002(2)
C(4) 0.029(2) 0.029(2) 0.026(2) -0.000(2) -0.003(2) -0.005(2)
C(5) 0.028(2) 0.046(3) 0.031(2) -0.006(2) -0.002(2) -0.003(2)
C(6) 0.034(2) 0.034(3) 0.034(2) -0.008(2) -0.008(2) -0.002(2)
C(7) 0.040(2) 0.030(3) 0.043(3) -0.010(2) -0.009(2) -0.018(2)
C(8) 0.041(2) 0.022(2) 0.037(3) 0.000(2) 0.005(2) 0.002(2)
C(9) 0.038(2) 0.029(3) 0.040(3) -0.007(2) 0.005(2) -0.000(2)
C(10) 0.046(3) 0.031(3) 0.047(3) 0.001(2) 0.014(2) 0.006(2)
C(11) 0.041(3) 0.041(3) 0.041(3) 0.002(2) 0.012(2) 0.010(2)
C(12) 0.031(2) 0.040(3) 0.041(3) -0.005(2) 0.003(2) 0.008(2)
C(13) 0.042(3) 0.028(3) 0.038(3) -0.006(2) -0.006(2) -0.003(2)
C(14) 0.064(4) 0.053(4) 0.071(4) 0.019(3) 0.010(3) 0.006(3)
C(15) 0.080(4) 0.029(3) 0.064(4) -0.016(3) 0.005(3) -0.018(3)
C(16) 0.053(3) 0.079(4) 0.045(3) -0.011(3) -0.007(2) 0.010(3)
C(17) 0.073(5) 0.110(6) 0.073(4) -0.033(4) -0.042(4) 0.038(4)
C(18) 0.093(5) 0.058(4) 0.064(4) -0.018(4) -0.008(4) 0.008(3)
C(19) 0.083(5) 0.093(6) 0.093(6) 0.011(5) 0.020(4) 0.007(5)
C(20) 0.036(2) 0.046(3) 0.039(2) -0.004(2) 0.007(2) -0.003(2)
C(21) 0.098(5) 0.058(4) 0.034(3) -0.010(4) 0.006(3) -0.008(3)
C(22) 0.041(2) 0.033(3) 0.038(3) -0.004(2) 0.003(2) 0.005(2)
C(23) 0.036(2) 0.032(2) 0.041(3) -0.000(2) 0.011(2) -0.003(2)
C(24) 0.040(2) 0.033(3) 0.047(3) 0.003(2) 0.010(2) -0.004(2)
C(25) 0.050(3) 0.047(3) 0.059(4) -0.022(3) 0.021(3) -0.012(3)
C(26) 0.048(3) 0.047(3) 0.060(4) -0.013(3) 0.019(3) -0.018(3)
C(27) 0.044(3) 0.037(3) 0.041(3) 0.002(2) 0.009(2) -0.011(2)
C(28) 0.038(2) 0.035(3) 0.050(3) -0.007(2) 0.008(2) -0.008(2)
C(29) 0.057(4) 0.092(6) 0.073(5) -0.033(4) 0.003(3) -0.019(4)
C(30) 0.081(5) 0.052(4) 0.068(4) -0.000(3) 0.018(4) 0.024(3)
C(31) 0.041(3) 0.045(3) 0.049(3) -0.011(2) 0.005(2) -0.018(2)
C(32) 0.049(3) 0.089(5) 0.050(3) 0.011(3) 0.003(3) -0.019(3)
C(33) 0.050(3) 0.068(4) 0.055(3) -0.003(3) 0.006(3) -0.003(3)
C(34) 0.075(4) 0.079(5) 0.053(4) -0.004(4) -0.006(3) -0.009(3)
C(35) 0.036(2) 0.044(3) 0.040(3) 0.002(2) -0.000(2) -0.007(2)
C(36) 0.073(4) 0.068(5) 0.065(4) 0.037(4) -0.004(3) -0.003(3)
C(37) 0.033(2) 0.042(3) 0.040(2) -0.002(2) 0.005(2) 0.005(2)
C(38) 0.042(3) 0.039(3) 0.031(2) -0.005(2) 0.005(2) 0.001(2)
C(39) 0.040(3) 0.033(3) 0.042(3) -0.000(2) 0.008(2) -0.003(2)
C(40) 0.053(3) 0.037(3) 0.032(2) -0.013(2) 0.007(2) -0.002(2)
C(41) 0.055(3) 0.035(3) 0.033(2) -0.000(2) -0.001(2) -0.002(2)
C(42) 0.042(2) 0.041(3) 0.035(2) -0.003(2) -0.005(2) -0.002(2)
C(43) 0.033(2) 0.043(3) 0.036(2) 0.006(2) 0.003(2) 0.001(2)
C(44) 0.066(3) 0.042(3) 0.038(3) 0.005(3) -0.005(2) 0.002(2)
C(45) 0.045(3) 0.057(4) 0.052(3) 0.006(3) 0.011(2) -0.004(3)
C(46) 0.043(3) 0.045(3) 0.052(3) 0.006(2) -0.000(2) 0.006(2)
C(47) 0.058(3) 0.060(4) 0.053(3) 0.005(3) -0.012(3) 0.003(3)
C(48) 0.048(3) 0.050(3) 0.078(4) -0.001(3) -0.008(3) 0.008(3)
C(49) 0.066(4) 0.089(6) 0.074(5) 0.001(4) -0.013(4) 0.008(4)
C(50) 0.055(3) 0.030(3) 0.049(3) -0.014(2) -0.006(2) 0.005(2)
C(51) 0.046(3) 0.048(3) 0.067(4) -0.017(3) -0.005(3) 0.002(3)
C(52) 0.034(2) 0.032(3) 0.028(2) -0.001(2) -0.006(2) -0.002(2)
C(53) 0.027(2) 0.035(3) 0.021(2) 0.005(2) -0.004(2) 0.001(2)
C(54) 0.033(2) 0.038(3) 0.022(2) -0.009(2) -0.008(2) 0.003(2)
C(55) 0.024(2) 0.029(2) 0.035(2) 0.002(2) -0.005(2) -0.009(2)
C(56) 0.023(2) 0.034(3) 0.027(2) -0.005(2) -0.004(2) -0.002(2)
C(57) 0.032(2) 0.029(2) 0.029(2) -0.002(2) -0.005(2) -0.006(2)
C(58) 0.052(3) 0.037(3) 0.035(3) 0.002(2) 0.005(2) -0.007(2)
C(59) 0.037(2) 0.027(2) 0.058(3) 0.003(2) 0.019(2) 0.012(2)
C(60) 0.048(3) 0.036(3) 0.069(4) 0.001(2) 0.021(3) 0.007(3)
C(61) 0.067(4) 0.047(4) 0.072(4) 0.011(3) 0.020(3) 0.002(3)
C(62) 0.044(3) 0.072(5) 0.083(5) 0.022(3) -0.000(3) 0.028(4)
C(63) 0.039(2) 0.053(3) 0.049(3) 0.011(2) 0.005(2) 0.017(3)
C(64) 0.036(2) 0.032(2) 0.044(3) 0.010(2) 0.010(2) 0.007(2)
C(65) 0.100(7) 0.14(1) 0.095(6) 0.083(7) -0.031(5) -0.003(6)
C(66) 0.096(5) 0.031(3) 0.105(6) 0.011(3) 0.051(5) -0.009(3)
C(67) 0.105(6) 0.085(5) 0.050(4) -0.038(5) 0.003(4) 0.004(3)
C(68) 0.049(4) 0.22(1) 0.067(5) 0.000(6) -0.000(3) 0.051(7)
C(69) 0.115(7) 0.078(6) 0.086(6) 0.025(5) 0.009(5) 0.011(5)
C(70) 0.105(7) 0.17(1) 0.115(8) -0.067(8) 0.040(6) -0.055(8)
C(71) 0.039(2) 0.049(3) 0.037(3) -0.004(2) 0.010(2) 0.003(2)
C(72) 0.074(4) 0.060(4) 0.027(2) -0.020(3) 0.016(2) 0.001(2)
C(73) 0.042(2) 0.036(3) 0.026(2) -0.005(2) -0.002(2) 0.004(2)
C(74) 0.036(2) 0.029(3) 0.028(2) 0.002(2) 0.007(2) 0.004(2)
C(75) 0.040(2) 0.034(3) 0.035(2) 0.005(2) 0.014(2) -0.002(2)
C(76) 0.046(3) 0.031(3) 0.063(3) -0.008(2) 0.019(3) -0.006(2)
C(77) 0.038(2) 0.036(3) 0.050(3) -0.008(2) 0.005(2) -0.007(2)
C(78) 0.037(2) 0.040(3) 0.042(3) -0.001(2) 0.002(2) -0.006(2)
C(79) 0.038(2) 0.029(3) 0.041(3) -0.006(2) 0.001(2) -0.003(2)
C(80) 0.065(4) 0.057(4) 0.078(5) -0.015(3) -0.020(3) -0.013(4)
C(81) 0.085(5) 0.032(3) 0.069(4) -0.001(3) 0.008(3) 0.015(3)
C(82) 0.17(1) 0.064(5) 0.121(7) 0.068(6) -0.102(7) -0.039(5)
C(83) 0.115(8) 0.13(1) 0.19(1) 0.080(8) 0.034(8) 0.073(9)
C(84) 0.101(7) 0.129(9) 0.091(7) 0.026(7) -0.009(5) 0.016(7)
C(85) 0.055(5) 0.54(4) 0.109(9) -0.00(1) 0.000(6) 0.05(2)
C(86) 0.039(2) 0.039(3) 0.054(3) 0.009(2) 0.009(2) -0.006(2)
C(87) 0.057(3) 0.061(4) 0.074(4) 0.029(3) 0.007(3) 0.016(3)
C(88) 0.025(2) 0.043(3) 0.039(2) 0.001(2) 0.007(2) -0.002(2)
C(89) 0.036(2) 0.043(3) 0.026(2) 0.004(2) 0.004(2) -0.003(2)
C(90) 0.053(3) 0.034(3) 0.036(3) 0.009(2) 0.011(2) -0.002(2)
C(91) 0.068(4) 0.042(3) 0.033(3) 0.004(3) 0.007(2) 0.005(2)
C(92) 0.074(4) 0.045(3) 0.036(3) 0.024(3) 0.000(3) -0.009(2)
C(93) 0.044(3) 0.047(3) 0.047(3) 0.009(2) 0.003(2) -0.004(2)
C(94) 0.041(3) 0.051(3) 0.029(2) 0.006(2) 0.006(2) -0.002(2)
C(95) 0.117(6) 0.068(5) 0.031(3) 0.027(4) -0.002(3) -0.002(3)
C(96) 0.058(4) 0.058(4) 0.093(5) 0.002(3) 0.030(4) 0.023(4)
C(97) 0.059(3) 0.071(4) 0.054(3) 0.010(3) -0.001(3) -0.026(3)
C(98) 0.099(5) 0.056(4) 0.060(4) -0.014(4) 0.009(4) -0.008(3)
C(99) 0.090(6) 0.093(7) 0.099(6) 0.008(5) -0.026(5) -0.032(5)
C(100) 0.100(7) 0.23(2) 0.091(7) 0.03(1) -0.045(6) -0.043(9)
C(101) 0.046(3) 0.027(2) 0.043(3) -0.003(2) 0.000(2) 0.004(2)
C(102) 0.062(3) 0.047(3) 0.066(4) -0.034(3) -0.005(3) -0.016(3)

loop_
_atom_type_symbol
_atom_type_description
_atom_type_scat_dispersion_real
_atom_type_scat_dispersion_imag
_atom_type_scat_source
C C 0.003 0.002
;
International Tables for Crystallography
(1992, Vol. C, Tables 4.2.6.8 and 6.1.1.4)
;
H H 0.000 0.000
;
International Tables for Crystallography
(1992, Vol. C, Table 6.1.1.4)
;
O O 0.011 0.006
;
International Tables for Crystallography
(1992, Vol. C, Tables 4.2.6.8 and 6.1.1.4)
;

loop_
_geom_angle_atom_site_label_1
_geom_angle_atom_site_label_2
_geom_angle_atom_site_label_3
_geom_angle
_geom_angle_publ_flag
C(9) O(1) C(15) 116.8(5) yes
C(12) O(2) C(16) 113.1(4) yes
C(24) O(3) C(30) 119.2(5) yes
C(27) O(4) C(31) 120.1(4) yes
C(39) O(5) C(45) 118.2(4) yes
C(42) O(6) C(46) 120.6(4) yes
C(60) O(7) C(66) 118.8(5) yes
C(63) O(8) C(67) 111.6(5) yes
C(75) O(9) C(81) 116.6(5) yes
C(78) O(10) C(82) 117.7(6) yes
C(90) O(11) C(96) 116.7(5) yes
C(93) O(12) C(97) 115.7(5) yes
C(2) C(1) C(6) 122.1(4) yes
C(2) C(1) C(7) 119.6(4) yes
C(6) C(1) C(7) 118.2(4) yes
C(3) C(2) C(20) 118.7(4) yes
C(3) C(2) C(1) 120.0(4) yes
C(20) C(2) C(1) 121.3(5) yes
C(4) C(3) C(22) 120.4(4) yes
C(4) C(3) C(2) 118.5(4) yes
C(22) C(3) C(2) 121.1(4) yes
C(5) C(4) C(35) 120.1(4) yes
C(5) C(4) C(3) 121.0(4) yes
C(35) C(4) C(3) 118.9(4) yes
C(6) C(5) C(37) 119.7(5) yes
C(6) C(5) C(4) 120.0(4) yes
C(37) C(5) C(4) 120.3(5) yes
C(50) C(6) C(1) 122.1(5) yes
C(50) C(6) C(5) 119.7(4) yes
C(1) C(6) C(5) 118.2(5) yes
C(8) C(7) H(1) 99.7(5) no
C(8) C(7) H(2) 105.2(6) no
C(8) C(7) C(1) 116.2(4) yes
H(1) C(7) H(2) 110.1(7) no
H(1) C(7) C(1) 112.7(5) no
H(2) C(7) C(1) 112.0(6) no
C(9) C(8) C(13) 119.2(4) yes
C(9) C(8) C(7) 119.2(4) yes
C(13) C(8) C(7) 121.5(4) yes
C(10) C(9) O(1) 124.2(5) yes
C(10) C(9) C(8) 119.9(5) yes
O(1) C(9) C(8) 115.8(4) yes
C(11) C(10) H(3) 106.7(6) no
C(11) C(10) C(9) 122.2(5) yes
H(3) C(10) C(9) 131.1(6) no
C(12) C(11) C(14) 120.3(5) yes
C(12) C(11) C(10) 117.5(5) yes
C(14) C(11) C(10) 122.1(5) yes
C(13) C(12) O(2) 117.9(5) yes
C(13) C(12) C(11) 121.5(5) yes
O(2) C(12) C(11) 120.5(5) yes
H(4) C(13) C(8) 120.3(5) no
H(4) C(13) C(12) 120.0(5) no
C(8) C(13) C(12) 119.6(5) yes
H(5) C(14) H(6) 111(1) no
H(5) C(14) H(7) 110(1) no
H(5) C(14) C(11) 108.3(8) no
H(6) C(14) H(7) 108(1) no
H(6) C(14) C(11) 108.1(8) no
H(7) C(14) C(11) 109.0(8) no
H(8) C(15) H(9) 108.2(9) no
H(8) C(15) H(10) 111.1(9) no
H(8) C(15) O(1) 109.7(7) no
H(9) C(15) H(10) 109.5(9) no
H(9) C(15) O(1) 108.1(7) no
H(10) C(15) O(1) 110.0(7) no
C(17) C(16) C(18) 114.7(7) yes
C(17) C(16) H(11) 110.5(7) no
C(17) C(16) O(2) 106.2(5) yes
C(18) C(16) H(11) 107.3(7) no
C(18) C(16) O(2) 110.8(6) yes
H(11) C(16) O(2) 107.2(7) no
H(12) C(17) H(13) 109(1) no
H(12) C(17) H(14) 106(1) no
H(12) C(17) C(16) 110.1(8) no
H(13) C(17) H(14) 109(1) no
H(13) C(17) C(16) 112.6(9) no
H(14) C(17) C(16) 109.3(9) no
C(19) C(18) H(15) 107.7(8) no
C(19) C(18) H(16) 110.3(9) no
C(19) C(18) C(16) 110.7(7) yes
H(15) C(18) H(16) 107(1) no
H(15) C(18) C(16) 107.5(8) no
H(16) C(18) C(16) 113.4(8) no
H(17) C(19) H(18) 102(1) no
H(17) C(19) H(19) 104(1) no
H(17) C(19) C(18) 112(1) no
H(18) C(19) H(19) 111(1) no
H(18) C(19) C(18) 111(1) no
H(19) C(19) C(18) 113(1) no
C(21) C(20) H(20) 108.1(6) no
C(21) C(20) H(21) 108.3(6) no
C(21) C(20) C(2) 114.5(4) yes
H(20) C(20) H(21) 108.3(7) no
H(20) C(20) C(2) 109.0(6) no
H(21) C(20) C(2) 108.4(6) no
H(22) C(21) H(23) 108.1(8) no
H(22) C(21) H(24) 124(1) no
H(22) C(21) C(20) 115.3(7) no
H(23) C(21) H(24) 104.0(9) no
H(23) C(21) C(20) 103.1(6) no
H(24) C(21) C(20) 99.8(6) no
C(23) C(22) H(25) 96.7(5) no
C(23) C(22) H(26) 114.7(6) no
C(23) C(22) C(3) 115.1(4) yes
H(25) C(22) H(26) 99.9(6) no
H(25) C(22) C(3) 115.4(5) no
H(26) C(22) C(3) 113.0(6) no
C(24) C(23) C(28) 117.6(5) yes
C(24) C(23) C(22) 118.6(4) yes
C(28) C(23) C(22) 123.7(5) yes
C(25) C(24) O(3) 126.0(5) yes
C(25) C(24) C(23) 118.6(5) yes
O(3) C(24) C(23) 115.5(4) yes
C(26) C(25) H(27) 127.7(7) no
C(26) C(25) C(24) 122.3(6) yes
H(27) C(25) C(24) 109.8(7) no
C(27) C(26) C(29) 119.5(6) yes
C(27) C(26) C(25) 119.7(5) yes
C(29) C(26) C(25) 120.7(6) yes
C(28) C(27) O(4) 123.4(5) yes
C(28) C(27) C(26) 118.2(5) yes
O(4) C(27) C(26) 118.4(5) yes
H(28) C(28) C(23) 123.3(6) no
H(28) C(28) C(27) 112.8(6) no
C(23) C(28) C(27) 123.4(5) yes
H(29) C(29) H(30) 107(1) no
H(29) C(29) H(31) 108(1) no
H(29) C(29) C(26) 111.6(8) no
H(30) C(29) H(31) 107(1) no
H(30) C(29) C(26) 109.2(9) no
H(31) C(29) C(26) 112.4(8) no
H(32) C(30) H(33) 106(1) no
H(32) C(30) H(34) 106.4(9) no
H(32) C(30) O(3) 109.7(8) no
H(33) C(30) H(34) 109(1) no
H(33) C(30) O(3) 113.7(8) no
H(34) C(30) O(3) 110.7(8) no
C(32) C(31) C(33) 113.7(5) yes
C(32) C(31) H(35) 106.5(6) no
C(32) C(31) O(4) 111.2(5) yes
C(33) C(31) H(35) 108.0(6) no
C(33) C(31) O(4) 107.1(4) yes
H(35) C(31) O(4) 110.3(6) no
H(36) C(32) H(37) 109.9(9) no
H(36) C(32) H(38) 105(1) no
H(36) C(32) C(31) 112.3(8) no
H(37) C(32) H(38) 106(1) no
H(37) C(32) C(31) 112.8(8) no
H(38) C(32) C(31) 108.8(7) no
C(34) C(33) H(39) 123.3(7) no
C(34) C(33) H(40) 104.4(7) no
C(34) C(33) C(31) 116.1(6) yes
H(39) C(33) H(40) 103.3(9) no
H(39) C(33) C(31) 100.6(6) no
H(40) C(33) C(31) 107.8(7) no
H(41) C(34) H(42) 135(1) no
H(41) C(34) H(43) 105(1) no
H(41) C(34) C(33) 113.7(9) no
H(42) C(34) H(43) 68.4(8) no
H(42) C(34) C(33) 109.8(8) no
H(43) C(34) C(33) 107.1(7) no
C(36) C(35) H(44) 106.9(6) no
C(36) C(35) H(45) 99.3(6) no
C(36) C(35) C(4) 114.6(5) yes
H(44) C(35) H(45) 106.8(7) no
H(44) C(35) C(4) 108.7(6) no
H(45) C(35) C(4) 119.6(6) no
H(46) C(36) H(47) 127(1) no
H(46) C(36) H(48) 85(1) no
H(46) C(36) C(35) 112.0(8) no
H(47) C(36) H(48) 108(1) no
H(47) C(36) C(35) 107.8(8) no
H(48) C(36) C(35) 113.3(8) no
C(38) C(37) H(49) 107.6(6) no
C(38) C(37) H(50) 108.1(6) no
C(38) C(37) C(5) 117.0(4) yes
H(49) C(37) H(50) 109.2(6) no
H(49) C(37) C(5) 107.3(6) no
H(50) C(37) C(5) 107.4(6) no
C(39) C(38) C(43) 119.7(4) yes
C(39) C(38) C(37) 118.5(4) yes
C(43) C(38) C(37) 121.8(4) yes
C(40) C(39) O(5) 126.1(5) yes
C(40) C(39) C(38) 118.4(5) yes
O(5) C(39) C(38) 115.5(4) yes
C(41) C(40) H(51) 114.8(6) no
C(41) C(40) C(39) 122.1(5) yes
H(51) C(40) C(39) 123.1(6) no
C(42) C(41) C(44) 122.7(5) yes
C(42) C(41) C(40) 118.6(5) yes
C(44) C(41) C(40) 118.7(5) yes
C(43) C(42) O(6) 124.4(5) yes
C(43) C(42) C(41) 121.1(5) yes
O(6) C(42) C(41) 114.4(5) yes
H(52) C(43) C(38) 116.3(5) no
H(52) C(43) C(42) 123.5(6) no
C(38) C(43) C(42) 120.0(5) yes
H(53) C(44) H(54) 109.3(8) no
H(53) C(44) H(55) 107.6(8) no
H(53) C(44) C(41) 109.2(6) no
H(54) C(44) H(55) 109.9(8) no
H(54) C(44) C(41) 109.7(6) no
H(55) C(44) C(41) 111.1(6) no
H(56) C(45) H(57) 107.9(8) no
H(56) C(45) H(58) 112.9(8) no
H(56) C(45) O(5) 103.6(6) no
H(57) C(45) H(58) 119.6(8) no
H(57) C(45) O(5) 106.2(6) no
H(58) C(45) O(5) 105.1(7) no
C(47) C(46) C(48) 112.0(5) yes
C(47) C(46) H(59) 109.1(6) no
C(47) C(46) O(6) 113.6(5) yes
C(48) C(46) H(59) 108.6(6) no
C(48) C(46) O(6) 104.8(5) yes
H(59) C(46) O(6) 108.6(6) no
H(60) C(47) H(61) 108.1(8) no
H(60) C(47) H(62) 110.6(9) no
H(60) C(47) C(46) 110.4(8) no
H(61) C(47) H(62) 107.3(9) no
H(61) C(47) C(46) 109.2(7) no
H(62) C(47) C(46) 111.2(7) no
C(49) C(48) H(63) 104.3(8) no
C(49) C(48) H(64) 99.7(7) no
C(49) C(48) C(46) 116.0(6) yes
H(63) C(48) H(64) 115.0(8) no
H(63) C(48) C(46) 109.9(7) no
H(64) C(48) C(46) 111.7(7) no
H(65) C(49) H(66) 112(1) no
H(65) C(49) H(67) 109(1) no
H(65) C(49) C(48) 107.2(8) no
H(66) C(49) H(67) 111(1) no
H(66) C(49) C(48) 108(1) no
H(67) C(49) C(48) 108.6(9) no
C(51) C(50) H(68) 113.1(6) no
C(51) C(50) H(69) 100.7(6) no
C(51) C(50) C(6) 112.1(5) yes
H(68) C(50) H(69) 121.5(8) no
H(68) C(50) C(6) 99.1(5) no
H(69) C(50) C(6) 110.7(6) no
H(70) C(51) H(71) 110.8(8) no
H(70) C(51) H(72) 111.5(9) no
H(70) C(51) C(50) 109.3(7) no
H(71) C(51) H(72) 107.4(9) no
H(71) C(51) C(50) 109.2(7) no
H(72) C(51) C(50) 108.5(6) no
C(53) C(52) C(57) 120.8(5) yes
C(53) C(52) C(58) 119.5(4) yes
C(57) C(52) C(58) 119.7(5) yes
C(54) C(53) C(71) 119.5(4) yes
C(54) C(53) C(52) 119.9(4) yes
C(71) C(53) C(52) 120.7(4) yes
C(55) C(54) C(73) 120.7(4) yes
C(55) C(54) C(53) 119.4(4) yes
C(73) C(54) C(53) 119.8(4) yes
C(56) C(55) C(86) 121.2(4) yes
C(56) C(55) C(54) 119.7(4) yes
C(86) C(55) C(54) 119.1(4) yes
C(57) C(56) C(88) 117.7(4) yes
C(57) C(56) C(55) 121.3(4) yes
C(88) C(56) C(55) 121.0(4) yes
C(101) C(57) C(52) 121.4(4) yes
C(101) C(57) C(56) 119.8(4) yes
C(52) C(57) C(56) 118.8(4) yes
C(59) C(58) H(73) 107.2(6) no
C(59) C(58) H(74) 110.0(6) no
C(59) C(58) C(52) 115.2(4) yes
H(73) C(58) H(74) 107.2(7) no
H(73) C(58) C(52) 107.7(6) no
H(74) C(58) C(52) 109.2(6) no
C(60) C(59) C(64) 120.4(5) yes
C(60) C(59) C(58) 116.9(5) yes
C(64) C(59) C(58) 122.7(5) yes
C(61) C(60) O(7) 124.7(6) yes
C(61) C(60) C(59) 120.7(6) yes
O(7) C(60) C(59) 114.6(5) yes
C(62) C(61) H(75) 125.5(8) no
C(62) C(61) C(60) 120.3(7) yes
H(75) C(61) C(60) 114.2(8) no
C(63) C(62) C(65) 118.9(7) yes
C(63) C(62) C(61) 119.9(6) yes
C(65) C(62) C(61) 121.2(7) yes
C(64) C(63) O(8) 120.1(5) yes
C(64) C(63) C(62) 119.0(5) yes
O(8) C(63) C(62) 120.9(5) yes
H(76) C(64) C(59) 119.8(6) no
H(76) C(64) C(63) 120.6(6) no
C(59) C(64) C(63) 119.5(5) yes
H(77) C(65) H(78) 103(1) no
H(77) C(65) H(79) 103(1) no
H(77) C(65) C(62) 108(1) no
H(78) C(65) H(79) 111(1) no
H(78) C(65) C(62) 113(1) no
H(79) C(65) C(62) 114(1) no
H(80) C(66) H(81) 111(1) no
H(80) C(66) H(82) 107.1(9) no
H(80) C(66) O(7) 112.2(9) no
H(81) C(66) H(82) 106(1) no
H(81) C(66) O(7) 111.5(7) no
H(82) C(66) O(7) 107.6(8) no
C(68) C(67) C(69) 111.4(7) yes
C(68) C(67) H(83) 105(1) no
C(68) C(67) O(8) 112.0(8) yes
C(69) C(67) H(83) 109.1(9) no
C(69) C(67) O(8) 108.6(7) yes
H(83) C(67) O(8) 110.1(8) no
H(84) C(68) H(85) 106(1) no
H(84) C(68) H(86) 103(1) no
H(84) C(68) C(67) 113(1) no
H(85) C(68) H(86) 106(1) no
H(85) C(68) C(67) 112.3(9) no
H(86) C(68) C(67) 112(1) no
C(70) C(69) H(87) 106(1) no
C(70) C(69) H(88) 112(1) no
C(70) C(69) C(67) 115.7(9) yes
H(87) C(69) H(88) 104(1) no
H(87) C(69) C(67) 104(1) no
H(88) C(69) C(67) 112(1) no
H(89) C(70) H(90) 111(1) no
H(89) C(70) H(91) 114(1) no
H(89) C(70) C(69) 109(1) no
H(90) C(70) H(91) 111(1) no
H(90) C(70) C(69) 106(1) no
H(91) C(70) C(69) 103(1) no
C(72) C(71) H(92) 109.0(6) no
C(72) C(71) H(93) 111.3(6) no
C(72) C(71) C(53) 110.2(4) yes
H(92) C(71) H(93) 109.1(7) no
H(92) C(71) C(53) 106.4(6) no
H(93) C(71) C(53) 110.6(6) no
H(94) C(72) H(95) 98.5(8) no
H(94) C(72) H(96) 108.3(8) no
H(94) C(72) C(71) 112.2(7) no
H(95) C(72) H(96) 100.6(8) no
H(95) C(72) C(71) 117.9(6) no
H(96) C(72) C(71) 117.1(6) no
C(74) C(73) H(97) 105.2(5) no
C(74) C(73) H(98) 107.3(5) no
C(74) C(73) C(54) 114.6(4) yes
H(97) C(73) H(98) 107.9(6) no
H(97) C(73) C(54) 109.1(5) no
H(98) C(73) C(54) 112.3(5) no
C(75) C(74) C(79) 116.4(4) yes
C(75) C(74) C(73) 120.6(4) yes
C(79) C(74) C(73) 123.0(5) yes
C(76) C(75) O(9) 124.4(5) yes
C(76) C(75) C(74) 120.6(5) yes
O(9) C(75) C(74) 115.0(4) yes
C(77) C(76) H(99) 119.5(6) no
C(77) C(76) C(75) 121.5(5) yes
H(99) C(76) C(75) 119.0(6) no
C(78) C(77) C(80) 122.0(5) yes
C(78) C(77) C(76) 117.6(5) yes
C(80) C(77) C(76) 120.4(5) yes
C(79) C(78) O(10) 123.1(5) yes
C(79) C(78) C(77) 120.1(5) yes
O(10) C(78) C(77) 116.6(5) yes
H(100) C(79) C(74) 117.4(6) no
H(100) C(79) C(78) 119.0(6) no
C(74) C(79) C(78) 123.6(5) yes
H(101) C(80) H(102) 93.1(9) no
H(101) C(80) H(103) 113(1) no
H(101) C(80) C(77) 109.7(8) no
H(102) C(80) H(103) 111(1) no
H(102) C(80) C(77) 120.9(8) no
H(103) C(80) C(77) 107.6(8) no
H(104) C(81) H(105) 107.5(9) no
H(104) C(81) H(106) 109.0(9) no
H(104) C(81) O(9) 111.0(7) no
H(105) C(81) H(106) 109(1) no
H(105) C(81) O(9) 110.3(7) no
H(106) C(81) O(9) 110.0(8) no
C(83) C(82) C(84) 113(1) yes
C(83) C(82) H(107) 94(1) no
C(83) C(82) O(10) 110.9(9) yes
C(84) C(82) H(107) 92(1) no
C(84) C(82) O(10) 128(1) yes
H(107) C(82) O(10) 109(1) no
H(108) C(83) H(109) 116(2) no
H(108) C(83) H(110) 99(1) no
H(108) C(83) C(82) 116(1) no
H(109) C(83) H(110) 97(1) no
H(109) C(83) C(82) 119(1) no
H(110) C(83) C(82) 99(1) no
C(85) C(84) H(111) 124(1) no
C(85) C(84) H(112) 120(1) no
C(85) C(84) C(82) 101(1) yes
H(111) C(84) H(112) 94(1) no
H(111) C(84) C(82) 106(1) no
H(112) C(84) C(82) 109(1) no
H(113) C(85) H(114) 109(4) no
H(113) C(85) H(115) 109(2) no
H(113) C(85) C(84) 91(2) no
H(114) C(85) H(115) 109(2) no
H(114) C(85) C(84) 72(1) no
H(115) C(85) C(84) 155(2) no
C(87) C(86) H(116) 115.4(6) no
C(87) C(86) H(117) 115.7(7) no
C(87) C(86) C(55) 112.9(5) yes
H(116) C(86) H(117) 93.8(6) no
H(116) C(86) C(55) 108.9(5) no
H(117) C(86) C(55) 108.6(6) no
H(118) C(87) H(119) 108(1) no
H(118) C(87) H(120) 106.0(9) no
H(118) C(87) C(86) 108.4(7) no
H(119) C(87) H(120) 112(1) no
H(119) C(87) C(86) 111.3(8) no
H(120) C(87) C(86) 110.0(8) no
C(89) C(88) H(121) 94.9(5) no
C(89) C(88) H(122) 107.0(5) no
C(89) C(88) C(56) 114.0(4) yes
H(121) C(88) H(122) 112.0(5) no
H(121) C(88) C(56) 109.2(5) no
H(122) C(88) C(56) 117.5(5) no
C(90) C(89) C(94) 118.0(4) yes
C(90) C(89) C(88) 118.4(4) yes
C(94) C(89) C(88) 123.6(4) yes
C(91) C(90) O(11) 123.2(5) yes
C(91) C(90) C(89) 121.9(5) yes
O(11) C(90) C(89) 114.9(4) yes
C(92) C(91) H(123) 124.3(7) no
C(92) C(91) C(90) 120.5(5) yes
H(123) C(91) C(90) 115.1(7) no
C(93) C(92) C(95) 120.9(6) yes
C(93) C(92) C(91) 118.4(5) yes
C(95) C(92) C(91) 120.7(6) yes
C(94) C(93) O(12) 118.7(5) yes
C(94) C(93) C(92) 119.9(5) yes
O(12) C(93) C(92) 121.4(5) yes
H(124) C(94) C(89) 121.3(5) no
H(124) C(94) C(93) 116.5(6) no
C(89) C(94) C(93) 121.3(5) yes
H(125) C(95) H(126) 107(1) no
H(125) C(95) H(127) 108(1) no
H(125) C(95) C(92) 111.8(8) no
H(126) C(95) H(127) 108(1) no
H(126) C(95) C(92) 109.3(7) no
H(127) C(95) C(92) 111.5(8) no
H(128) C(96) H(129) 112(1) no
H(128) C(96) H(130) 110(1) no
H(128) C(96) O(11) 110.3(8) no
H(129) C(96) H(130) 107.0(9) no
H(129) C(96) O(11) 109.1(8) no
H(130) C(96) O(11) 107.3(8) no
C(98) C(97) C(99) 111.4(7) yes
C(98) C(97) H(131) 106.6(7) no
C(98) C(97) O(12) 112.0(5) yes
C(99) C(97) H(131) 106.6(7) no
C(99) C(97) O(12) 109.5(6) yes
H(131) C(97) O(12) 110.6(7) no
H(132) C(98) H(133) 108(1) no
H(132) C(98) H(134) 107(1) no
H(132) C(98) C(97) 111.2(9) no
H(133) C(98) H(134) 105(1) no
H(133) C(98) C(97) 111.6(8) no
H(134) C(98) C(97) 111.3(8) no
C(100) C(99) H(135) 105(1) no
C(100) C(99) H(136) 103(1) no
C(100) C(99) C(97) 119(1) yes
H(135) C(99) H(136) 106(1) no
H(135) C(99) C(97) 113(1) no
H(136) C(99) C(97) 107(1) no
H(137) C(100) H(138) 108(1) no
H(137) C(100) H(139) 107(1) no
H(137) C(100) C(99) 109(1) no
H(138) C(100) H(139) 107(2) no
H(138) C(100) C(99) 107(1) no
H(139) C(100) C(99) 115(1) no
C(102) C(101) H(140) 99.1(6) no
C(102) C(101) H(141) 110.3(6) no
C(102) C(101) C(57) 111.8(4) yes
H(140) C(101) H(141) 110.0(7) no
H(140) C(101) C(57) 109.4(5) no
H(141) C(101) C(57) 115.1(6) no
H(142) C(102) H(143) 95.3(9) no
H(142) C(102) H(144) 108.8(8) no
H(142) C(102) C(101) 119.0(7) no
H(143) C(102) H(144) 103.4(8) no
H(143) C(102) C(101) 121.9(8) no
H(144) C(102) C(101) 106.9(6) no

loop_
_geom_bond_atom_site_label_1
_geom_bond_atom_site_label_2
_geom_bond_distance
_geom_bond_publ_flag
O(1) C(9) 1.358(6) yes
O(1) C(15) 1.443(8) yes
O(2) C(12) 1.387(6) yes
O(2) C(16) 1.466(8) yes
O(3) C(24) 1.351(7) yes
O(3) C(30) 1.420(9) yes
O(4) C(27) 1.360(7) yes
O(4) C(31) 1.433(7) yes
O(5) C(39) 1.372(6) yes
O(5) C(45) 1.412(7) yes
O(6) C(42) 1.383(7) yes
O(6) C(46) 1.431(7) yes
O(7) C(60) 1.380(8) yes
O(7) C(66) 1.428(9) yes
O(8) C(63) 1.387(8) yes
O(8) C(67) 1.44(1) yes
O(9) C(75) 1.388(6) yes
O(9) C(81) 1.406(8) yes
O(10) C(78) 1.379(7) yes
O(10) C(82) 1.40(1) yes
O(11) C(90) 1.386(7) yes
O(11) C(96) 1.402(9) yes
O(12) C(93) 1.395(7) yes
O(12) C(97) 1.463(9) yes
C(1) C(2) 1.373(7) yes
C(1) C(6) 1.394(7) yes
C(1) C(7) 1.536(7) yes
C(2) C(3) 1.401(7) yes
C(2) C(20) 1.504(7) yes
C(3) C(4) 1.422(6) yes
C(3) C(22) 1.514(7) yes
C(4) C(5) 1.373(7) yes
C(4) C(35) 1.523(8) yes
C(5) C(6) 1.423(8) yes
C(5) C(37) 1.513(7) yes
C(6) C(50) 1.521(8) yes
C(7) C(8) 1.534(7) yes
C(7) H(1) 1.046(7) no
C(7) H(2) 0.890(7) no
C(8) C(9) 1.379(7) yes
C(8) C(13) 1.404(7) yes
C(9) C(10) 1.405(7) yes
C(10) C(11) 1.370(7) yes
C(10) H(3) 0.974(8) no
C(11) C(12) 1.402(8) yes
C(11) C(14) 1.492(9) yes
C(12) C(13) 1.396(7) yes
C(13) H(4) 1.075(7) no
C(14) H(5) 0.93(1) no
C(14) H(6) 0.95(1) no
C(14) H(7) 0.96(1) no
C(15) H(8) 0.95(1) no
C(15) H(9) 0.97(1) no
C(15) H(10) 0.93(1) no
C(16) C(17) 1.52(1) yes
C(16) C(18) 1.49(1) yes
C(16) H(11) 0.95(1) no
C(17) H(12) 0.97(1) no
C(17) H(13) 0.93(1) no
C(17) H(14) 0.97(1) no
C(18) C(19) 1.45(1) yes
C(18) H(15) 0.99(1) no
C(18) H(16) 0.94(1) no
C(19) H(17) 1.03(1) no
C(19) H(18) 0.95(1) no
C(19) H(19) 0.93(1) no
C(20) C(21) 1.557(7) yes
C(20) H(20) 0.948(8) no
C(20) H(21) 0.965(8) no
C(21) H(22) 1.01(1) no
C(21) H(23) 1.10(1) no
C(21) H(24) 0.90(1) no
C(22) C(23) 1.500(7) yes
C(22) H(25) 1.036(7) no
C(22) H(26) 0.960(7) no
C(23) C(24) 1.417(7) yes
C(23) C(28) 1.379(7) yes
C(24) C(25) 1.419(8) yes
C(25) C(26) 1.353(9) yes
C(25) H(27) 0.968(9) no
C(26) C(27) 1.401(8) yes
C(26) C(29) 1.51(1) yes
C(27) C(28) 1.400(7) yes
C(28) H(28) 1.025(8) no
C(29) H(29) 0.96(1) no
C(29) H(30) 0.96(1) no
C(29) H(31) 0.96(1) no
C(30) H(32) 0.99(1) no
C(30) H(33) 0.95(1) no
C(30) H(34) 0.95(1) no
C(31) C(32) 1.505(9) yes
C(31) C(33) 1.496(8) yes
C(31) H(35) 0.969(8) no
C(32) H(36) 0.95(1) no
C(32) H(37) 0.941(9) no
C(32) H(38) 0.99(1) no
C(33) C(34) 1.52(1) yes
C(33) H(39) 1.05(1) no
C(33) H(40) 0.917(9) no
C(34) H(41) 0.94(1) no
C(34) H(42) 0.97(1) no
C(34) H(43) 1.01(1) no
C(35) C(36) 1.536(9) yes
C(35) H(44) 1.019(8) no
C(35) H(45) 0.949(8) no
C(36) H(46) 0.94(1) no
C(36) H(47) 0.98(1) no
C(36) H(48) 0.92(1) no
C(37) C(38) 1.527(7) yes
C(37) H(49) 0.954(8) no
C(37) H(50) 0.949(8) no
C(38) C(39) 1.393(7) yes
C(38) C(43) 1.397(7) yes
C(39) C(40) 1.398(7) yes
C(40) C(41) 1.380(8) yes
C(40) H(51) 1.013(8) no
C(41) C(42) 1.373(8) yes
C(41) C(44) 1.514(7) yes
C(42) C(43) 1.385(7) yes
C(43) H(52) 0.963(7) no
C(44) H(53) 0.965(9) no
C(44) H(54) 0.937(9) no
C(44) H(55) 0.957(9) no
C(45) H(56) 0.992(9) no
C(45) H(57) 0.984(8) no
C(45) H(58) 0.985(9) no
C(46) C(47) 1.518(9) yes
C(46) C(48) 1.528(8) yes
C(46) H(59) 0.950(8) no
C(47) H(60) 0.938(9) no
C(47) H(61) 0.98(1) no
C(47) H(62) 0.95(1) no
C(48) C(49) 1.51(1) yes
C(48) H(63) 0.96(1) no
C(48) H(64) 1.09(1) no
C(49) H(65) 0.94(1) no
C(49) H(66) 0.93(1) no
C(49) H(67) 0.96(1) no
C(50) C(51) 1.542(8) yes
C(50) H(68) 1.061(8) no
C(50) H(69) 0.933(8) no
C(51) H(70) 0.92(1) no
C(51) H(71) 0.967(9) no
C(51) H(72) 0.96(1) no
C(52) C(53) 1.407(7) yes
C(52) C(57) 1.392(7) yes
C(52) C(58) 1.515(8) yes
C(53) C(54) 1.417(7) yes
C(53) C(71) 1.523(7) yes
C(54) C(55) 1.410(6) yes
C(54) C(73) 1.509(7) yes
C(55) C(56) 1.391(7) yes
C(55) C(86) 1.518(8) yes
C(56) C(57) 1.419(7) yes
C(56) C(88) 1.526(6) yes
C(57) C(101) 1.511(7) yes
C(58) C(59) 1.525(7) yes
C(58) H(73) 0.976(8) no
C(58) H(74) 0.951(7) no
C(59) C(60) 1.402(8) yes
C(59) C(64) 1.358(7) yes
C(60) C(61) 1.351(9) yes
C(61) C(62) 1.38(1) yes
C(61) H(75) 1.01(1) no
C(62) C(63) 1.41(1) yes
C(62) C(65) 1.55(1) yes
C(63) C(64) 1.412(7) yes
C(64) H(76) 0.970(7) no
C(65) H(77) 1.03(2) no
C(65) H(78) 0.94(2) no
C(65) H(79) 0.94(2) no
C(66) H(80) 0.93(1) no
C(66) H(81) 0.94(1) no
C(66) H(82) 1.00(1) no
C(67) C(68) 1.49(1) yes
C(67) C(69) 1.48(1) yes
C(67) H(83) 0.97(1) no
C(68) H(84) 0.98(1) no
C(68) H(85) 0.95(2) no
C(68) H(86) 0.99(1) no
C(69) C(70) 1.47(2) yes
C(69) H(87) 1.02(2) no
C(69) H(88) 0.95(1) no
C(70) H(89) 0.92(2) no
C(70) H(90) 0.95(2) no
C(70) H(91) 0.92(2) no
C(71) C(72) 1.533(7) yes
C(71) H(92) 0.974(8) no
C(71) H(93) 0.985(8) no
C(72) H(94) 0.944(9) no
C(72) H(95) 1.019(9) no
C(72) H(96) 0.99(1) no
C(73) C(74) 1.510(7) yes
C(73) H(97) 1.096(7) no
C(73) H(98) 0.996(7) no
C(74) C(75) 1.423(7) yes
C(74) C(79) 1.361(7) yes
C(75) C(76) 1.386(8) yes
C(76) C(77) 1.394(8) yes
C(76) H(99) 0.962(8) no
C(77) C(78) 1.393(8) yes
C(77) C(80) 1.497(9) yes
C(78) C(79) 1.386(7) yes
C(79) H(100) 0.938(7) no
C(80) H(101) 0.99(1) no
C(80) H(102) 0.96(1) no
C(80) H(103) 0.98(1) no
C(81) H(104) 0.96(1) no
C(81) H(105) 0.96(1) no
C(81) H(106) 0.94(1) no
C(82) C(83) 1.46(2) yes
C(82) C(84) 1.31(2) yes
C(82) H(107) 1.00(2) no
C(83) H(108) 0.90(2) no
C(83) H(109) 0.93(2) no
C(83) H(110) 1.12(2) no
C(84) C(85) 1.49(2) yes
C(84) H(111) 1.06(2) no
C(84) H(112) 1.05(2) no
C(85) H(113) 0.95(3) no
C(85) H(114) 0.95(4) no
C(85) H(115) 0.95(4) no
C(86) C(87) 1.516(9) yes
C(86) H(116) 1.130(8) no
C(86) H(117) 0.962(8) no
C(87) H(118) 0.99(1) no
C(87) H(119) 0.92(1) no
C(87) H(120) 0.95(1) no
C(88) C(89) 1.514(6) yes
C(88) H(121) 1.163(8) no
C(88) H(122) 1.039(7) no
C(89) C(90) 1.414(7) yes
C(89) C(94) 1.386(7) yes
C(90) C(91) 1.361(7) yes
C(91) C(92) 1.409(9) yes
C(91) H(123) 0.909(9) no
C(92) C(93) 1.418(9) yes
C(92) C(95) 1.521(8) yes
C(93) C(94) 1.394(7) yes
C(94) H(124) 0.977(7) no
C(95) H(125) 0.97(1) no
C(95) H(126) 0.96(1) no
C(95) H(127) 0.95(1) no
C(96) H(128) 0.91(1) no
C(96) H(129) 0.95(1) no
C(96) H(130) 0.98(1) no
C(97) C(98) 1.50(1) yes
C(97) C(99) 1.48(1) yes
C(97) H(131) 0.973(9) no
C(98) H(132) 0.94(1) no
C(98) H(133) 0.97(1) no
C(98) H(134) 0.98(1) no
C(99) C(100) 1.39(2) yes
C(99) H(135) 0.97(2) no
C(99) H(136) 0.97(1) no
C(100) H(137) 0.96(2) no
C(100) H(138) 0.95(2) no
C(100) H(139) 0.97(2) no
C(101) C(102) 1.548(8) yes
C(101) H(140) 0.999(8) no
C(101) H(141) 0.909(7) no
C(102) H(142) 0.86(1) no
C(102) H(143) 0.881(9) no
C(102) H(144) 1.218(9) no

loop_
_geom_contact_atom_site_label_1
_geom_contact_atom_site_label_2
_geom_contact_distance
_geom_contact_publ_flag
_geom_contact_site_symmetry_2
O(3) C(61) 3.452(9) yes 65402
O(3) H(75) 3.362(9) no 65402
O(3) H(81) 3.586(9) no 65402
O(3) H(144) 3.097(8) no 55402
O(9) C(45) 3.410(7) yes 55401
O(9) H(51) 3.107(7) no 55401
O(9) H(56) 2.776(7) no 55401
O(9) H(58) 3.314(8) no 55401
O(9) H(84) 3.52(1) no 55402
O(9) H(88) 3.15(1) no 55402
C(18) H(82) 2.96(1) no 65402
C(19) H(81) 3.45(1) no 65402
C(19) H(82) 3.20(1) no 65402
C(20) H(75) 3.479(9) no 65402
C(20) H(80) 3.50(1) no 65402
C(21) H(75) 3.52(1) no 65402
C(21) H(79) 3.44(1) no 65402
C(22) H(142) 3.193(8) no 55402
C(23) H(81) 2.96(1) no 65402
C(24) C(66) 3.588(9) yes 65402
C(24) H(81) 2.811(9) no 65402
C(25) O(7) 3.540(8) yes 65402
C(25) C(66) 3.53(1) yes 65402
C(25) H(81) 2.785(9) no 65402
C(26) H(81) 2.94(1) no 65402
C(27) H(81) 3.13(1) no 65402
C(28) H(81) 3.09(1) no 65402
C(29) H(94) 3.48(1) no 65402
C(30) C(61) 3.57(1) yes 65402
C(30) H(92) 3.443(9) no 65402
C(30) H(111) 3.39(1) no 65402
C(30) H(112) 3.42(1) no 65402
C(30) H(144) 3.40(1) no 55402
C(30) H(114) 2.93(3) no 65402
C(36) H(73) 3.385(9) no 55402
C(36) H(74) 3.563(9) no 55402
C(52) H(67) 3.226(9) no 45401
C(53) H(67) 3.334(9) no 45401
C(54) H(67) 3.573(9) no 45401
C(57) H(67) 3.447(9) no 45401
C(71) H(54) 3.565(8) no 55401
C(72) C(17) 3.411(9) yes 45401
C(72) H(12) 3.483(9) no 45401
C(72) H(13) 2.89(1) no 45401
C(72) H(14) 3.30(1) no 45401
C(72) H(58) 3.33(1) no 55401
C(72) H(67) 3.59(1) no 45401
C(73) H(58) 3.439(8) no 55401
C(74) H(51) 3.435(7) no 55401
C(74) H(55) 3.546(8) no 55401
C(75) H(51) 3.176(7) no 55401
C(75) H(55) 3.413(8) no 55401
C(75) H(84) 3.04(1) no 55402
C(75) H(88) 3.39(1) no 55402
C(76) H(8) 3.376(9) no 65402
C(76) H(55) 3.388(8) no 55401
C(76) H(84) 2.65(1) no 55402
C(77) H(55) 3.474(8) no 55401
C(77) H(84) 3.12(1) no 55402
C(78) H(55) 3.528(8) no 55401
C(79) H(55) 3.578(8) no 55401
C(80) H(8) 3.58(1) no 65402
C(80) H(128) 3.47(1) no 55402
C(80) H(130) 3.59(1) no 55402
C(80) H(140) 3.33(1) no 55402
C(81) H(5) 3.51(1) no 65402
C(81) H(56) 3.031(9) no 55401
C(81) H(70) 3.58(1) no 55402
C(81) H(72) 3.59(1) no 55402
C(81) H(84) 3.52(1) no 55402
C(81) H(88) 3.58(1) no 55402
C(81) H(90) 3.36(1) no 55402
C(81) H(127) 3.07(1) no 55402
C(84) H(54) 3.52(1) no 55401
C(85) H(54) 3.34(1) no 55401
C(86) H(88) 3.42(1) no 55402
C(87) H(10) 3.31(1) no 55402
C(87) H(53) 3.411(9) no 45401
C(87) H(66) 3.54(1) no 45401
C(87) H(87) 3.52(1) no 55402
C(87) H(88) 3.51(1) no 55402
C(95) H(80) 3.54(1) no 55402
C(97) H(80) 3.58(1) no 55402
C(98) H(83) 3.14(1) no 55402
H(15) C(66) 3.45(1) no 65402
H(16) C(66) 3.25(1) no 65402
H(17) C(66) 3.46(1) no 65402
H(20) C(66) 3.26(1) no 65402
H(23) C(65) 3.52(1) no 65402
H(25) C(102) 3.325(8) no 55402
H(26) C(102) 3.230(8) no 55402
H(27) O(7) 3.544(8) no 65402
H(27) C(71) 3.572(8) no 65402
H(31) C(72) 3.16(1) no 65402
H(33) C(59) 3.086(9) no 65402
H(33) C(60) 2.97(1) no 65402
H(33) C(61) 2.91(1) no 65402
H(33) C(62) 3.03(1) no 65402
H(33) C(63) 3.17(1) no 65402
H(33) C(64) 3.163(9) no 65402
H(33) C(84) 3.28(2) no 65402
H(34) C(84) 3.30(1) no 65402
H(34) C(85) 3.20(3) no 65402
H(47) O(7) 3.400(9) no 55402
H(48) C(58) 3.358(9) no 55402
H(93) C(40) 3.341(8) no 55401
H(93) C(41) 3.545(8) no 55401
H(93) C(44) 3.275(8) no 55401
H(94) C(17) 3.07(1) no 45401
H(94) C(39) 3.355(9) no 55401
H(94) C(40) 3.164(9) no 55401
H(95) C(17) 3.03(1) no 45401
H(95) C(45) 3.56(1) no 55401
H(95) C(48) 3.511(9) no 45401
H(96) C(17) 3.23(1) no 45401
H(98) C(45) 3.307(8) no 55401
H(99) C(91) 3.531(8) no 55402
H(101) C(101) 3.41(1) no 55402
H(101) C(102) 3.48(1) no 55402
H(102) C(96) 3.56(1) no 55402
H(103) O(11) 2.933(9) no 55402
H(103) C(90) 2.939(9) no 55402
H(103) C(91) 3.17(1) no 55402
H(103) C(96) 3.13(1) no 55402
H(104) C(68) 3.48(1) no 55402
H(104) C(70) 3.54(1) no 55402
H(104) C(92) 3.583(9) no 55402
H(104) C(95) 3.16(1) no 55402
H(105) C(10) 3.18(1) no 65402
H(105) C(11) 3.217(9) no 65402
H(105) C(14) 3.09(1) no 65402
H(105) C(95) 3.60(1) no 55402
H(106) C(34) 3.38(1) no 45401
H(106) C(51) 3.09(1) no 55402
H(117) C(67) 3.50(1) no 55402
H(117) C(69) 3.29(1) no 55402
H(118) C(15) 3.15(1) no 55402
H(118) C(69) 3.21(1) no 55402
H(119) C(49) 3.49(1) no 45401
H(125) C(66) 3.44(1) no 55402
H(131) O(7) 3.165(9) no 55402
H(131) C(60) 3.097(9) no 55402
H(131) C(61) 3.05(1) no 55402
H(131) C(66) 3.19(1) no 55402
H(133) C(59) 3.185(9) no 55402
H(133) C(60) 3.16(1) no 55402
H(133) C(61) 3.16(1) no 55402
H(133) C(62) 3.09(1) no 55402
H(133) C(63) 3.09(1) no 55402
H(133) C(64) 3.178(9) no 55402
H(133) C(67) 3.45(1) no 55402
H(134) C(61) 3.52(1) no 55402
H(134) C(62) 3.33(1) no 55402
H(135) O(7) 3.33(1) no 55402
H(135) C(58) 3.59(1) no 55402
H(135) C(59) 3.59(1) no 55402
H(135) C(60) 3.48(1) no 55402
H(135) C(102) 3.47(1) no 55402
H(137) O(7) 3.47(2) no 55402
H(137) C(66) 3.53(2) no 55402
H(144) C(49) 3.59(1) no 45401
H(114) C(44) 3.42(2) no 55401
H(115) C(44) 3.55(1) no 55401

loop_
_geom_torsion_atom_site_label_1
_geom_torsion_atom_site_label_2
_geom_torsion_atom_site_label_3
_geom_torsion_atom_site_label_4
_geom_torsion
_geom_torsion_publ_flag
C(15) O(1) C(9) C(8) -172.9(4) yes
C(15) O(1) C(9) C(10) 4.9(7) yes
C(9) O(1) C(15) H(8) -44.0(9) no
C(9) O(1) C(15) H(9) 73.8(8) no
C(9) O(1) C(15) H(10) -166.6(7) no
C(16) O(2) C(12) C(11) 76.5(6) yes
C(16) O(2) C(12) C(13) -106.8(5) yes
C(12) O(2) C(16) C(17) -154.1(6) yes
C(12) O(2) C(16) C(18) 80.8(7) yes
C(12) O(2) C(16) H(11) -35.9(8) no
C(30) O(3) C(24) C(23) 173.9(4) yes
C(30) O(3) C(24) C(25) -6.2(8) yes
C(24) O(3) C(30) H(32) -23(1) no
C(24) O(3) C(30) H(33) 95.5(9) no
C(24) O(3) C(30) H(34) -140.4(8) no
C(31) O(4) C(27) C(26) 158.5(5) yes
C(31) O(4) C(27) C(28) -23.4(8) yes
C(27) O(4) C(31) C(32) -61.0(7) yes
C(27) O(4) C(31) C(33) 174.2(5) yes
C(27) O(4) C(31) H(35) 56.8(7) no
C(45) O(5) C(39) C(38) 177.3(5) yes
C(45) O(5) C(39) C(40) -3.8(8) yes
C(39) O(5) C(45) H(56) 58.0(8) no
C(39) O(5) C(45) H(57) 171.6(6) no
C(39) O(5) C(45) H(58) -60.7(7) no
C(46) O(6) C(42) C(41) 173.3(5) yes
C(46) O(6) C(42) C(43) -7.7(9) yes
C(42) O(6) C(46) C(47) -69.1(7) yes
C(42) O(6) C(46) C(48) 168.4(5) yes
C(42) O(6) C(46) H(59) 52.5(8) no
C(66) O(7) C(60) C(59) 178.8(5) yes
C(66) O(7) C(60) C(61) -1.9(9) yes
C(60) O(7) C(66) H(80) 35(1) no
C(60) O(7) C(66) H(81) -90(1) no
C(60) O(7) C(66) H(82) 153.3(8) no
C(67) O(8) C(63) C(62) -94.1(6) yes
C(67) O(8) C(63) C(64) 85.6(7) yes
C(63) O(8) C(67) C(68) -82.6(8) yes
C(63) O(8) C(67) C(69) 154.0(6) yes
C(63) O(8) C(67) H(83) 34(1) no
C(81) O(9) C(75) C(74) 172.5(4) yes
C(81) O(9) C(75) C(76) -4.8(7) yes
C(75) O(9) C(81) H(104) -40(1) no
C(75) O(9) C(81) H(105) 78.5(8) no
C(75) O(9) C(81) H(106) -161.2(7) no
C(82) O(10) C(78) C(77) -145.6(5) yes
C(82) O(10) C(78) C(79) 39.3(7) yes
C(78) O(10) C(82) C(83) -166.2(8) yes
C(78) O(10) C(82) C(84) 46(1) yes
C(78) O(10) C(82) H(107) -63(1) no
C(96) O(11) C(90) C(89) -179(508) yes
C(96) O(11) C(90) C(91) -0.0(8) yes
C(90) O(11) C(96) H(128) -28(1) no
C(90) O(11) C(96) H(129) 96.5(9) no
C(90) O(11) C(96) H(130) -147.9(7) no
C(97) O(12) C(93) C(92) -90.7(7) yes
C(97) O(12) C(93) C(94) 92.0(6) yes
C(93) O(12) C(97) C(98) -72.2(7) yes
C(93) O(12) C(97) C(99) 163.7(6) yes
C(93) O(12) C(97) H(131) 46.6(8) no
C(6) C(1) C(2) C(3) -4.8(6) yes
C(6) C(1) C(2) C(20) 176.7(4) yes
C(7) C(1) C(2) C(3) 174.4(4) yes
C(7) C(1) C(2) C(20) -4.1(6) yes
C(2) C(1) C(6) C(5) 3.0(7) yes
C(2) C(1) C(6) C(50) -178.1(4) yes
C(7) C(1) C(6) C(5) -176.2(4) yes
C(7) C(1) C(6) C(50) 2.7(7) yes
C(2) C(1) C(7) C(8) 89.1(5) yes
C(2) C(1) C(7) H(1) -25.1(7) no
C(2) C(1) C(7) H(2) -150.0(6) no
C(6) C(1) C(7) C(8) -91.7(5) yes
C(6) C(1) C(7) H(1) 154.1(5) no
C(6) C(1) C(7) H(2) 29.3(7) no
C(1) C(2) C(3) C(4) 4.4(6) yes
C(1) C(2) C(3) C(22) -176.2(4) yes
C(20) C(2) C(3) C(4) -177.0(4) yes
C(20) C(2) C(3) C(22) 2.3(6) yes
C(1) C(2) C(20) C(21) 90.2(6) yes
C(1) C(2) C(20) H(20) -148.6(6) no
C(1) C(2) C(20) H(21) -30.8(7) no
C(3) C(2) C(20) C(21) -88.3(6) yes
C(3) C(2) C(20) H(20) 32.9(7) no
C(3) C(2) C(20) H(21) 150.6(5) no
C(2) C(3) C(4) C(5) -2.5(6) yes
C(2) C(3) C(4) C(35) -179.7(4) yes
C(22) C(3) C(4) C(5) 178.1(4) yes
C(22) C(3) C(4) C(35) 0.9(6) yes
C(2) C(3) C(22) C(23) -93.7(5) yes
C(2) C(3) C(22) H(25) 154.9(5) no
C(2) C(3) C(22) H(26) 40.7(7) no
C(4) C(3) C(22) C(23) 85.6(5) yes
C(4) C(3) C(22) H(25) -25.8(7) no
C(4) C(3) C(22) H(26) -139.9(6) no
C(3) C(4) C(5) C(6) 0.8(7) yes
C(3) C(4) C(5) C(37) -178.8(4) yes
C(35) C(4) C(5) C(6) 178.0(4) yes
C(35) C(4) C(5) C(37) -1.7(6) yes
C(3) C(4) C(35) C(36) 91.5(6) yes
C(3) C(4) C(35) H(44) -149.1(5) no
C(3) C(4) C(35) H(45) -26.2(8) no
C(5) C(4) C(35) C(36) -85.7(6) yes
C(5) C(4) C(35) H(44) 33.7(7) no
C(5) C(4) C(35) H(45) 156.6(6) no
C(4) C(5) C(6) C(1) -1.0(7) yes
C(4) C(5) C(6) C(50) -179(719) yes
C(37) C(5) C(6) C(1) 178.7(4) yes
C(37) C(5) C(6) C(50) -0.3(7) yes
C(4) C(5) C(37) C(38) -88.2(6) yes
C(4) C(5) C(37) H(49) 150.8(6) no
C(4) C(5) C(37) H(50) 33.5(7) no
C(6) C(5) C(37) C(38) 92.1(6) yes
C(6) C(5) C(37) H(49) -28.8(7) no
C(6) C(5) C(37) H(50) -146.2(6) no
C(1) C(6) C(50) C(51) -90.2(6) yes
C(1) C(6) C(50) H(68) 150.1(6) no
C(1) C(6) C(50) H(69) 21.4(8) no
C(5) C(6) C(50) C(51) 88.6(6) yes
C(5) C(6) C(50) H(68) -31.0(7) no
C(5) C(6) C(50) H(69) -159.8(6) no
C(1) C(7) C(8) C(9) 175.6(5) yes
C(1) C(7) C(8) C(13) -4.7(7) yes
H(1) C(7) C(8) C(9) -63.0(6) no
H(1) C(7) C(8) C(13) 116.7(6) no
H(2) C(7) C(8) C(9) 51.1(7) no
H(2) C(7) C(8) C(13) -129.3(6) no
C(7) C(8) C(9) O(1) -0.0(7) yes
C(7) C(8) C(9) C(10) -177.9(5) yes
C(13) C(8) C(9) O(1) -179.7(5) yes
C(13) C(8) C(9) C(10) 2.5(8) yes
C(7) C(8) C(13) C(12) 179.2(5) yes
C(7) C(8) C(13) H(4) 3.5(8) no
C(9) C(8) C(13) C(12) -1.2(8) yes
C(9) C(8) C(13) H(4) -176.8(6) no
O(1) C(9) C(10) C(11) -178.1(5) yes
O(1) C(9) C(10) H(3) 0(1) no
C(8) C(9) C(10) C(11) -0.4(8) yes
C(8) C(9) C(10) H(3) 177.8(7) no
C(9) C(10) C(11) C(12) -2.8(8) yes
C(9) C(10) C(11) C(14) 173.2(6) yes
H(3) C(10) C(11) C(12) 178.6(6) no
H(3) C(10) C(11) C(14) -5.4(9) no
C(10) C(11) C(12) O(2) -179.3(5) yes
C(10) C(11) C(12) C(13) 4.1(8) yes
C(14) C(11) C(12) O(2) 4.7(8) yes
C(14) C(11) C(12) C(13) -171.9(5) yes
C(10) C(11) C(14) H(5) 118.3(9) no
C(10) C(11) C(14) H(6) -120.7(8) no
C(10) C(11) C(14) H(7) -2(1) no
C(12) C(11) C(14) H(5) -65(1) no
C(12) C(11) C(14) H(6) 55(1) no
C(12) C(11) C(14) H(7) 173.4(7) no
O(2) C(12) C(13) C(8) -178.9(5) yes
O(2) C(12) C(13) H(4) -3.2(8) no
C(11) C(12) C(13) C(8) -2.2(8) yes
C(11) C(12) C(13) H(4) 173.5(6) no
O(2) C(16) C(17) H(12) 136(1) no
O(2) C(16) C(17) H(13) 13(1) no
O(2) C(16) C(17) H(14) -107.6(9) no
C(18) C(16) C(17) H(12) -101(1) no
C(18) C(16) C(17) H(13) 136(1) no
C(18) C(16) C(17) H(14) 15(1) no
H(11) C(16) C(17) H(12) 20(1) no
H(11) C(16) C(17) H(13) -102(1) no
H(11) C(16) C(17) H(14) 136(1) no
O(2) C(16) C(18) C(19) 58.9(8) yes
O(2) C(16) C(18) H(15) 176.2(7) no
O(2) C(16) C(18) H(16) -65(1) no
C(17) C(16) C(18) C(19) -61.3(9) yes
C(17) C(16) C(18) H(15) 56.1(9) no
C(17) C(16) C(18) H(16) 174.2(9) no
H(11) C(16) C(18) C(19) 175.7(8) no
H(11) C(16) C(18) H(15) -67(1) no
H(11) C(16) C(18) H(16) 51(1) no
C(16) C(18) C(19) H(17) 129(1) no
C(16) C(18) C(19) H(18) 14(1) no
C(16) C(18) C(19) H(19) -112(1) no
H(15) C(18) C(19) H(17) 12(1) no
H(15) C(18) C(19) H(18) -102(1) no
H(15) C(18) C(19) H(19) 130(1) no
H(16) C(18) C(19) H(17) -104(1) no
H(16) C(18) C(19) H(18) 140(1) no
H(16) C(18) C(19) H(19) 14(1) no
C(2) C(20) C(21) H(22) -56(1) no
C(2) C(20) C(21) H(23) -174.5(7) no
C(2) C(20) C(21) H(24) 78.5(9) no
H(20) C(20) C(21) H(22) -178.6(9) no
H(20) C(20) C(21) H(23) 63.8(9) no
H(20) C(20) C(21) H(24) -43(1) no
H(21) C(20) C(21) H(22) 64(1) no
H(21) C(20) C(21) H(23) -53.4(9) no
H(21) C(20) C(21) H(24) -160.4(8) no
C(3) C(22) C(23) C(24) 167.5(5) yes
C(3) C(22) C(23) C(28) -16.3(7) yes
H(25) C(22) C(23) C(24) -70.3(6) no
H(25) C(22) C(23) C(28) 105.8(6) no
H(26) C(22) C(23) C(24) 33.9(8) no
H(26) C(22) C(23) C(28) -150.0(6) no
C(22) C(23) C(24) O(3) -0.9(7) yes
C(22) C(23) C(24) C(25) 179.2(5) yes
C(28) C(23) C(24) O(3) -177.3(5) yes
C(28) C(23) C(24) C(25) 2.8(8) yes
C(22) C(23) C(28) C(27) -177.0(5) yes
C(22) C(23) C(28) H(28) 11.4(9) no
C(24) C(23) C(28) C(27) -0.8(8) yes
C(24) C(23) C(28) H(28) -172.4(6) no
O(3) C(24) C(25) C(26) 178.9(6) yes
O(3) C(24) C(25) H(27) 3(1) no
C(23) C(24) C(25) C(26) -1.2(9) yes
C(23) C(24) C(25) H(27) -176.1(6) no
C(24) C(25) C(26) C(27) -2(1) yes
C(24) C(25) C(26) C(29) -179.2(6) yes
H(27) C(25) C(26) C(27) 171.5(8) no
H(27) C(25) C(26) C(29) -5(1) no
C(25) C(26) C(27) O(4) -177.4(5) yes
C(25) C(26) C(27) C(28) 4.4(9) yes
C(29) C(26) C(27) O(4) -0.7(8) yes
C(29) C(26) C(27) C(28) -178.8(5) yes
C(25) C(26) C(29) H(29) 85(1) no
C(25) C(26) C(29) H(30) -155.5(8) no
C(25) C(26) C(29) H(31) -35(1) no
C(27) C(26) C(29) H(29) -90(1) no
C(27) C(26) C(29) H(30) 27(1) no
C(27) C(26) C(29) H(31) 147.4(9) no
O(4) C(27) C(28) C(23) 179.1(5) yes
O(4) C(27) C(28) H(28) -8.5(9) no
C(26) C(27) C(28) C(23) -2.8(8) yes
C(26) C(27) C(28) H(28) 169.6(6) no
O(4) C(31) C(32) H(36) -148.4(8) no
O(4) C(31) C(32) H(37) 86.6(9) no
O(4) C(31) C(32) H(38) -31.6(8) no
C(33) C(31) C(32) H(36) -27(1) no
C(33) C(31) C(32) H(37) -152.4(8) no
C(33) C(31) C(32) H(38) 89.4(8) no
H(35) C(31) C(32) H(36) 91.4(9) no
H(35) C(31) C(32) H(37) -33(1) no
H(35) C(31) C(32) H(38) -151.8(8) no
O(4) C(31) C(33) C(34) 61.2(7) yes
O(4) C(31) C(33) H(39) -74.4(7) no
O(4) C(31) C(33) H(40) 177.8(7) no
C(32) C(31) C(33) C(34) -62.1(7) yes
C(32) C(31) C(33) H(39) 162.3(6) no
C(32) C(31) C(33) H(40) 54.5(9) no
H(35) C(31) C(33) C(34) -179(804) no
H(35) C(31) C(33) H(39) 44.4(8) no
H(35) C(31) C(33) H(40) -63.4(9) no
C(31) C(33) C(34) H(41) 130.4(9) no
C(31) C(33) C(34) H(42) -58(1) no
C(31) C(33) C(34) H(43) 14(1) no
H(39) C(33) C(34) H(41) -104(1) no
H(39) C(33) C(34) H(42) 66(1) no
H(39) C(33) C(34) H(43) 139.1(9) no
H(40) C(33) C(34) H(41) 11(1) no
H(40) C(33) C(34) H(42) -176.7(9) no
H(40) C(33) C(34) H(43) -104.0(9) no
C(4) C(35) C(36) H(46) 158.1(8) no
C(4) C(35) C(36) H(47) 13(1) no
C(4) C(35) C(36) H(48) -107.4(9) no
H(44) C(35) C(36) H(46) 37(1) no
H(44) C(35) C(36) H(47) -107.4(9) no
H(44) C(35) C(36) H(48) 132.2(9) no
H(45) C(35) C(36) H(46) -73(1) no
H(45) C(35) C(36) H(47) 141.8(9) no
H(45) C(35) C(36) H(48) 21(1) no
C(5) C(37) C(38) C(39) 157.3(5) yes
C(5) C(37) C(38) C(43) -25.8(8) yes
H(49) C(37) C(38) C(39) -81.9(7) no
H(49) C(37) C(38) C(43) 95.0(7) no
H(50) C(37) C(38) C(39) 35.9(8) no
H(50) C(37) C(38) C(43) -147.1(6) no
C(37) C(38) C(39) O(5) -4.4(7) yes
C(37) C(38) C(39) C(40) 176.7(5) yes
C(43) C(38) C(39) O(5) 178.6(5) yes
C(43) C(38) C(39) C(40) -0.3(8) yes
C(37) C(38) C(43) C(42) -174.1(5) yes
C(37) C(38) C(43) H(52) 1.2(9) no
C(39) C(38) C(43) C(42) 2.8(8) yes
C(39) C(38) C(43) H(52) 178.1(6) no
O(5) C(39) C(40) C(41) 179(359) yes
O(5) C(39) C(40) H(51) -2(1) no
C(38) C(39) C(40) C(41) -1.5(8) yes
C(38) C(39) C(40) H(51) 176.6(7) no
C(39) C(40) C(41) C(42) 0.8(9) yes
C(39) C(40) C(41) C(44) -178.8(5) yes
H(51) C(40) C(41) C(42) -177.4(6) no
H(51) C(40) C(41) C(44) 3.0(9) no
C(40) C(41) C(42) O(6) -179.3(5) yes
C(40) C(41) C(42) C(43) 1.8(9) yes
C(44) C(41) C(42) O(6) 0.3(8) yes
C(44) C(41) C(42) C(43) -178.7(5) yes
C(40) C(41) C(44) H(53) -137.0(7) no
C(40) C(41) C(44) H(54) 103.3(8) no
C(40) C(41) C(44) H(55) -18.5(9) no
C(42) C(41) C(44) H(53) 43.5(9) no
C(42) C(41) C(44) H(54) -76.2(8) no
C(42) C(41) C(44) H(55) 162.0(7) no
O(6) C(42) C(43) C(38) 177.6(6) yes
O(6) C(42) C(43) H(52) 2(1) no
C(41) C(42) C(43) C(38) -3.6(9) yes
C(41) C(42) C(43) H(52) -178.5(7) no
O(6) C(46) C(47) H(60) 30.3(9) no
O(6) C(46) C(47) H(61) 148.9(7) no
O(6) C(46) C(47) H(62) -92.9(8) no
C(48) C(46) C(47) H(60) 148.7(7) no
C(48) C(46) C(47) H(61) -92.6(8) no
C(48) C(46) C(47) H(62) 25.5(9) no
H(59) C(46) C(47) H(60) -91.0(9) no
H(59) C(46) C(47) H(61) 27.6(9) no
H(59) C(46) C(47) H(62) 145.8(8) no
O(6) C(46) C(48) C(49) 65.8(7) yes
O(6) C(46) C(48) H(63) -52.1(8) no
O(6) C(46) C(48) H(64) 179.1(6) no
C(47) C(46) C(48) C(49) -57.7(8) yes
C(47) C(46) C(48) H(63) -175.6(7) no
C(47) C(46) C(48) H(64) 55.6(8) no
H(59) C(46) C(48) C(49) -178.2(7) no
H(59) C(46) C(48) H(63) 63.8(9) no
H(59) C(46) C(48) H(64) -64.9(9) no
C(46) C(48) C(49) H(65) 40(1) no
C(46) C(48) C(49) H(66) -81(1) no
C(46) C(48) C(49) H(67) 158.2(9) no
H(63) C(48) C(49) H(65) 161.1(9) no
H(63) C(48) C(49) H(66) 39(1) no
H(63) C(48) C(49) H(67) -80(1) no
H(64) C(48) C(49) H(65) -79(1) no
H(64) C(48) C(49) H(66) 158.9(9) no
H(64) C(48) C(49) H(67) 38(1) no
C(6) C(50) C(51) H(70) -163.3(7) no
C(6) C(50) C(51) H(71) -42.0(9) no
C(6) C(50) C(51) H(72) 74.9(8) no
H(68) C(50) C(51) H(70) -52.2(9) no
H(68) C(50) C(51) H(71) 69.1(9) no
H(68) C(50) C(51) H(72) -174.0(8) no
H(69) C(50) C(51) H(70) 79.0(9) no
H(69) C(50) C(51) H(71) -159.6(8) no
H(69) C(50) C(51) H(72) -42.8(9) no
C(57) C(52) C(53) C(54) -4.3(6) yes
C(57) C(52) C(53) C(71) 175.6(4) yes
C(58) C(52) C(53) C(54) 175.3(4) yes
C(58) C(52) C(53) C(71) -4.9(6) yes
C(53) C(52) C(57) C(56) 2.4(7) yes
C(53) C(52) C(57) C(101) -177.8(4) yes
C(58) C(52) C(57) C(56) -177.1(4) yes
C(58) C(52) C(57) C(101) 2.6(7) yes
C(53) C(52) C(58) C(59) 94.4(5) yes
C(53) C(52) C(58) H(73) -146.0(6) no
C(53) C(52) C(58) H(74) -29.9(8) no
C(57) C(52) C(58) C(59) -86.1(6) yes
C(57) C(52) C(58) H(73) 33.5(7) no
C(57) C(52) C(58) H(74) 149.6(6) no
C(52) C(53) C(54) C(55) 4.5(6) yes
C(52) C(53) C(54) C(73) -178.2(4) yes
C(71) C(53) C(54) C(55) -175.3(4) yes
C(71) C(53) C(54) C(73) 2.0(6) yes
C(52) C(53) C(71) C(72) 89.7(6) yes
C(52) C(53) C(71) H(92) -28.3(7) no
C(52) C(53) C(71) H(93) -146.7(6) no
C(54) C(53) C(71) C(72) -90.5(6) yes
C(54) C(53) C(71) H(92) 151.5(5) no
C(54) C(53) C(71) H(93) 33.1(7) no
C(53) C(54) C(55) C(56) -3.0(6) yes
C(53) C(54) C(55) C(86) 178.4(4) yes
C(73) C(54) C(55) C(56) 179.7(4) yes
C(73) C(54) C(55) C(86) 1.1(6) yes
C(53) C(54) C(73) C(74) -86.2(5) yes
C(53) C(54) C(73) H(97) 156.2(5) no
C(53) C(54) C(73) H(98) 36.6(7) no
C(55) C(54) C(73) C(74) 91.1(5) yes
C(55) C(54) C(73) H(97) -26.5(6) no
C(55) C(54) C(73) H(98) -146.1(5) no
C(54) C(55) C(56) C(57) 1.2(6) yes
C(54) C(55) C(56) C(88) -179.2(4) yes
C(86) C(55) C(56) C(57) 179.8(4) yes
C(86) C(55) C(56) C(88) -0.6(6) yes
C(54) C(55) C(86) C(87) 89.5(6) yes
C(54) C(55) C(86) H(116) -140.9(5) no
C(54) C(55) C(86) H(117) -40.1(7) no
C(56) C(55) C(86) C(87) -89.1(6) yes
C(56) C(55) C(86) H(116) 40.5(7) no
C(56) C(55) C(86) H(117) 141.3(6) no
C(55) C(56) C(57) C(52) -0.9(6) yes
C(55) C(56) C(57) C(101) 179.4(4) yes
C(88) C(56) C(57) C(52) 179.5(4) yes
C(88) C(56) C(57) C(101) -0.3(6) yes
C(55) C(56) C(88) C(89) -89.1(5) yes
C(55) C(56) C(88) H(121) 15.6(6) no
C(55) C(56) C(88) H(122) 144.5(5) no
C(57) C(56) C(88) C(89) 90.6(5) yes
C(57) C(56) C(88) H(121) -164.8(4) no
C(57) C(56) C(88) H(122) -35.8(7) no
C(52) C(57) C(101) C(102) -92.9(6) yes
C(52) C(57) C(101) H(140) 158.4(5) no
C(52) C(57) C(101) H(141) 33.9(8) no
C(56) C(57) C(101) C(102) 86.8(6) yes
C(56) C(57) C(101) H(140) -21.8(7) no
C(56) C(57) C(101) H(141) -146.3(6) no
C(52) C(58) C(59) C(60) -170.8(5) yes
C(52) C(58) C(59) C(64) 11.3(7) yes
H(73) C(58) C(59) C(60) 69.3(7) no
H(73) C(58) C(59) C(64) -108.6(7) no
H(74) C(58) C(59) C(60) -47.0(8) no
H(74) C(58) C(59) C(64) 135.1(7) no
C(58) C(59) C(60) O(7) -0.1(7) yes
C(58) C(59) C(60) C(61) -179.5(6) yes
C(64) C(59) C(60) O(7) 177.8(5) yes
C(64) C(59) C(60) C(61) -1.5(9) yes
C(58) C(59) C(64) C(63) 175.2(5) yes
C(58) C(59) C(64) H(76) -2.6(9) no
C(60) C(59) C(64) C(63) -2.6(8) yes
C(60) C(59) C(64) H(76) 179.5(6) no
O(7) C(60) C(61) C(62) -175.0(7) yes
O(7) C(60) C(61) H(75) 2(1) no
C(59) C(60) C(61) C(62) 4(1) yes
C(59) C(60) C(61) H(75) -178.5(8) no
C(60) C(61) C(62) C(63) -2(1) yes
C(60) C(61) C(62) C(65) 179(719) yes
H(75) C(61) C(62) C(63) -179(359) no
H(75) C(61) C(62) C(65) 3(1) no
C(61) C(62) C(63) O(8) 178.3(6) yes
C(61) C(62) C(63) C(64) -1(1) yes
C(65) C(62) C(63) O(8) -4(1) yes
C(65) C(62) C(63) C(64) 176.1(6) yes
C(61) C(62) C(65) H(77) 158(1) no
C(61) C(62) C(65) H(78) -86(1) no
C(61) C(62) C(65) H(79) 43(1) no
C(63) C(62) C(65) H(77) -18(1) no
C(63) C(62) C(65) H(78) 96(1) no
C(63) C(62) C(65) H(79) -133(1) no
O(8) C(63) C(64) C(59) -175.6(5) yes
O(8) C(63) C(64) H(76) 2.2(9) no
C(62) C(63) C(64) C(59) 4.0(8) yes
C(62) C(63) C(64) H(76) -178.2(6) no
O(8) C(67) C(68) H(84) 178(1) no
O(8) C(67) C(68) H(85) -59(1) no
O(8) C(67) C(68) H(86) 60(1) no
C(69) C(67) C(68) H(84) -59(1) no
C(69) C(67) C(68) H(85) 61(1) no
C(69) C(67) C(68) H(86) -177(1) no
H(83) C(67) C(68) H(84) 58(1) no
H(83) C(67) C(68) H(85) -179(622) no
H(83) C(67) C(68) H(86) -59(1) no
O(8) C(67) C(69) C(70) 69(1) yes
O(8) C(67) C(69) H(87) -47(1) no
O(8) C(67) C(69) H(88) -160(1) no
C(68) C(67) C(69) C(70) -54(1) yes
C(68) C(67) C(69) H(87) -171(1) no
C(68) C(67) C(69) H(88) 76(1) no
H(83) C(67) C(69) C(70) -170(1) no
H(83) C(67) C(69) H(87) 72(1) no
H(83) C(67) C(69) H(88) -40(1) no
C(67) C(69) C(70) H(89) -97(1) no
C(67) C(69) C(70) H(90) 141(1) no
C(67) C(69) C(70) H(91) 24(1) no
H(87) C(69) C(70) H(89) 18(1) no
H(87) C(69) C(70) H(90) -102(1) no
H(87) C(69) C(70) H(91) 140(1) no
H(88) C(69) C(70) H(89) 131(1) no
H(88) C(69) C(70) H(90) 10(1) no
H(88) C(69) C(70) H(91) -106(1) no
C(53) C(71) C(72) H(94) 170.0(7) no
C(53) C(71) C(72) H(95) 56.5(9) no
C(53) C(71) C(72) H(96) -63.8(9) no
H(92) C(71) C(72) H(94) -73(1) no
H(92) C(71) C(72) H(95) 172.9(8) no
H(92) C(71) C(72) H(96) 52(1) no
H(93) C(71) C(72) H(94) 46(1) no
H(93) C(71) C(72) H(95) -66(1) no
H(93) C(71) C(72) H(96) 173.0(8) no
C(54) C(73) C(74) C(75) -175.6(4) yes
C(54) C(73) C(74) C(79) 3.9(7) yes
H(97) C(73) C(74) C(75) -55.7(6) no
H(97) C(73) C(74) C(79) 123.7(6) no
H(98) C(73) C(74) C(75) 59.0(7) no
H(98) C(73) C(74) C(79) -121.6(6) no
C(73) C(74) C(75) O(9) 0.7(7) yes
C(73) C(74) C(75) C(76) 178.2(5) yes
C(79) C(74) C(75) O(9) -178.7(4) yes
C(79) C(74) C(75) C(76) -1.3(7) yes
C(73) C(74) C(79) C(78) 179.8(5) yes
C(73) C(74) C(79) H(100) -2.5(9) no
C(75) C(74) C(79) C(78) -0.7(8) yes
C(75) C(74) C(79) H(100) 176.9(6) no
O(9) C(75) C(76) C(77) 178.2(5) yes
O(9) C(75) C(76) H(99) 0(1) no
C(74) C(75) C(76) C(77) 1.0(8) yes
C(74) C(75) C(76) H(99) -177.1(7) no
C(75) C(76) C(77) C(78) 1.4(9) yes
C(75) C(76) C(77) C(80) -179(719) yes
H(99) C(76) C(77) C(78) 179.4(7) no
H(99) C(76) C(77) C(80) -1(1) no
C(76) C(77) C(78) O(10) -178.5(5) yes
C(76) C(77) C(78) C(79) -3.3(8) yes
C(80) C(77) C(78) O(10) 2.7(8) yes
C(80) C(77) C(78) C(79) 177.9(5) yes
C(76) C(77) C(80) H(101) 140.0(8) no
C(76) C(77) C(80) H(102) -113(1) no
C(76) C(77) C(80) H(103) 16(1) no
C(78) C(77) C(80) H(101) -41(1) no
C(78) C(77) C(80) H(102) 65(1) no
C(78) C(77) C(80) H(103) -164.6(8) no
O(10) C(78) C(79) C(74) 178.0(5) yes
O(10) C(78) C(79) H(100) 0.4(9) no
C(77) C(78) C(79) C(74) 3.1(8) yes
C(77) C(78) C(79) H(100) -174.5(6) no
O(10) C(82) C(83) H(108) 39(2) no
O(10) C(82) C(83) H(109) -171(1) no
O(10) C(82) C(83) H(110) -66(1) no
C(84) C(82) C(83) H(108) -168(1) no
C(84) C(82) C(83) H(109) -19(2) no
C(84) C(82) C(83) H(110) 85(1) no
H(107) C(82) C(83) H(108) -73(1) no
H(107) C(82) C(83) H(109) 75(1) no
H(107) C(82) C(83) H(110) -179(359) no
O(10) C(82) C(84) C(85) 60(1) yes
O(10) C(82) C(84) H(111) -168(1) no
O(10) C(82) C(84) H(112) -67(1) no
C(83) C(82) C(84) C(85) -85(1) yes
C(83) C(82) C(84) H(111) 45(1) no
C(83) C(82) C(84) H(112) 146(1) no
H(107) C(82) C(84) C(85) 177(1) no
H(107) C(82) C(84) H(111) -50(1) no
H(107) C(82) C(84) H(112) 50(1) no
C(82) C(84) C(85) H(113) 71(2) no
C(82) C(84) C(85) H(114) -178(2) no
C(82) C(84) C(85) H(115) -79(5) no
H(111) C(84) C(85) H(113) -47(3) no
H(111) C(84) C(85) H(114) 62(2) no
H(111) C(84) C(85) H(115) 161(5) no
H(112) C(84) C(85) H(113) -167(2) no
H(112) C(84) C(85) H(114) -58(2) no
H(112) C(84) C(85) H(115) 41(6) no
C(55) C(86) C(87) H(118) -138.4(7) no
C(55) C(86) C(87) H(119) -18(1) no
C(55) C(86) C(87) H(120) 106.1(8) no
H(116) C(86) C(87) H(118) 95.5(9) no
H(116) C(86) C(87) H(119) -145.0(9) no
H(116) C(86) C(87) H(120) -19(1) no
H(117) C(86) C(87) H(118) -12(1) no
H(117) C(86) C(87) H(119) 107(1) no
H(117) C(86) C(87) H(120) -128.0(9) no
C(56) C(88) C(89) C(90) -163.8(5) yes
C(56) C(88) C(89) C(94) 17.6(8) yes
H(121) C(88) C(89) C(90) 82.7(6) no
H(121) C(88) C(89) C(94) -95.9(6) no
H(122) C(88) C(89) C(90) -32.1(7) no
H(122) C(88) C(89) C(94) 149.3(6) no
C(88) C(89) C(90) O(11) 0.8(7) yes
C(88) C(89) C(90) C(91) -179.0(5) yes
C(94) C(89) C(90) O(11) 179.5(5) yes
C(94) C(89) C(90) C(91) -0.3(8) yes
C(88) C(89) C(94) C(93) 177.2(5) yes
C(88) C(89) C(94) H(124) 8(1) no
C(90) C(89) C(94) C(93) -1.5(9) yes
C(90) C(89) C(94) H(124) -169.9(7) no
O(11) C(90) C(91) C(92) -179.1(6) yes
O(11) C(90) C(91) H(123) 3(1) no
C(89) C(90) C(91) C(92) 0.7(9) yes
C(89) C(90) C(91) H(123) -176.5(7) no
C(90) C(91) C(92) C(93) 0.7(9) yes
C(90) C(91) C(92) C(95) -178.9(6) yes
H(123) C(91) C(92) C(93) 177.6(8) no
H(123) C(91) C(92) C(95) -2(1) no
C(91) C(92) C(93) O(12) -179(508) yes
C(91) C(92) C(93) C(94) -2.4(9) yes
C(95) C(92) C(93) O(12) -0.2(9) yes
C(95) C(92) C(93) C(94) 177.2(6) yes
C(91) C(92) C(95) H(125) -77(1) no
C(91) C(92) C(95) H(126) 163.6(8) no
C(91) C(92) C(95) H(127) 43(1) no
C(93) C(92) C(95) H(125) 102(1) no
C(93) C(92) C(95) H(126) -16(1) no
C(93) C(92) C(95) H(127) -136(1) no
O(12) C(93) C(94) C(89) -179(359) yes
O(12) C(93) C(94) H(124) -10(1) no
C(92) C(93) C(94) C(89) 2.9(9) yes
C(92) C(93) C(94) H(124) 171.8(7) no
O(12) C(97) C(98) H(132) -59(1) no
O(12) C(97) C(98) H(133) 178.1(9) no
O(12) C(97) C(98) H(134) 60(1) no
C(99) C(97) C(98) H(132) 63(1) no
C(99) C(97) C(98) H(133) -58(1) no
C(99) C(97) C(98) H(134) -176.5(8) no
H(131) C(97) C(98) H(132) 178(1) no
H(131) C(97) C(98) H(133) 57(1) no
H(131) C(97) C(98) H(134) -60(1) no
O(12) C(97) C(99) C(100) -54(1) yes
O(12) C(97) C(99) H(135) -179(359) no
O(12) C(97) C(99) H(136) 62(1) no
C(98) C(97) C(99) C(100) -178(1) yes
C(98) C(97) C(99) H(135) 55(1) no
C(98) C(97) C(99) H(136) -61(1) no
H(131) C(97) C(99) C(100) 65(1) no
H(131) C(97) C(99) H(135) -60(1) no
H(131) C(97) C(99) H(136) -177(1) no
C(97) C(99) C(100) H(137) -91(1) no
C(97) C(99) C(100) H(138) 26(1) no
C(97) C(99) C(100) H(139) 146(1) no
H(135) C(99) C(100) H(137) 37(1) no
H(135) C(99) C(100) H(138) 155(1) no
H(135) C(99) C(100) H(139) -84(2) no
H(136) C(99) C(100) H(137) 148(1) no
H(136) C(99) C(100) H(138) -93(1) no
H(136) C(99) C(100) H(139) 27(2) no
C(57) C(101) C(102) H(142) 74.8(9) no
C(57) C(101) C(102) H(143) -167.2(8) no
C(57) C(101) C(102) H(144) -48.8(7) no
H(140) C(101) C(102) H(142) -170.0(9) no
H(140) C(101) C(102) H(143) -51(1) no
H(140) C(101) C(102) H(144) 66.4(7) no
H(141) C(101) C(102) H(142) -54(1) no
H(141) C(101) C(102) H(143) 63(1) no
H(141) C(101) C(102) H(144) -178.3(7) no
